data_4328674
loop_
_publ_author_name
'Jun-ichi Nishigaki'
'Tsuyoshi Matsumoto'
'Kazuyuki Tatsumi'

_publ_contact_author_email i45100a@nucc.cc.nagoya-u.ac.jp
_publ_contact_author_fax +81-52-789-2943
_publ_contact_author_name 'Kazuyuki TATSUMI'
_publ_contact_author_phone +81-52-789-2474
_publ_section_title
;
 Coordination of Methyl Coenzyme M and Coenzyme M at Divalent and
 Trivalent Nickel Cyclams: Model Studies of Methyl Coenzyme M Reductase
 Active Site
;
_journal_name_full 'Inorganic Chemistry'
_journal_page_first 3690
_journal_page_last 3697
_journal_paper_doi 10.1021/ic202686x
_journal_volume 51
_journal_year 2012
_chemical_formula_moiety 'C16 H38 N4 Ni O6 S4, C F3 O3 S, 0.5(C2 H3 N)'
_chemical_formula_sum 'C18 H39.5 F3 N4.5 Ni O9 S5'
_chemical_formula_weight 739.03
_space_group_IT_number 2
_symmetry_cell_setting triclinic
_symmetry_Int_Tables_number 2
_symmetry_space_group_name_Hall '-P 1'
_symmetry_space_group_name_H-M 'P -1'
_cell_angle_alpha 71.475(7)
_cell_angle_beta 72.896(8)
_cell_angle_gamma 68.011(7)
_cell_formula_units_Z 4
_cell_length_a 13.5572(15)
_cell_length_b 14.2342(15)
_cell_length_c 18.346(2)
_cell_measurement_reflns_used 7365
_cell_measurement_temperature 173.1
_cell_measurement_theta_max 27.5
_cell_measurement_theta_min 3.0
_cell_volume 3050.3(6)
_computing_cell_refinement CrystalClear
_computing_data_collection CrystalClear
_computing_data_reduction CrystalStructure
_computing_publication_material 'CrystalStructure 3.8'
_computing_structure_refinement SHELXL
_computing_structure_solution SIR97
_diffrn_ambient_temperature 173
_diffrn_detector_area_resol_mean 29.26
_diffrn_measured_fraction_theta_full 0.957
_diffrn_measured_fraction_theta_max 0.957
_diffrn_measurement_device_type 'Rigaku Saturn'
_diffrn_measurement_method \w
_diffrn_radiation_type 'Mo K\a'
_diffrn_radiation_wavelength 0.71070
_diffrn_reflns_av_R_equivalents 0.028
_diffrn_reflns_limit_h_max 12
_diffrn_reflns_limit_h_min -17
_diffrn_reflns_limit_k_max 17
_diffrn_reflns_limit_k_min -17
_diffrn_reflns_limit_l_max 23
_diffrn_reflns_limit_l_min -23
_diffrn_reflns_number 24896
_diffrn_reflns_theta_full 27.48
_diffrn_reflns_theta_max 27.48
_exptl_absorpt_coefficient_mu 1.049
_exptl_absorpt_correction_T_max 0.900
_exptl_absorpt_correction_T_min 0.815
_exptl_absorpt_correction_type multi-scan
_exptl_absorpt_process_details 'Jacobson, R. (1998) Private communication'
_exptl_crystal_colour brown
_exptl_crystal_density_diffrn 1.609
_exptl_crystal_description needle
_exptl_crystal_F_000 1544.00
_exptl_crystal_size_max 0.20
_exptl_crystal_size_mid 0.10
_exptl_crystal_size_min 0.10
_refine_diff_density_max 1.99
_refine_diff_density_min -0.91
_refine_ls_extinction_method none
_refine_ls_goodness_of_fit_ref 1.105
_refine_ls_hydrogen_treatment refall
_refine_ls_number_parameters 706
_refine_ls_number_reflns 13389
_refine_ls_R_factor_gt 0.0614
_refine_ls_shift/su_max 0.0010
_refine_ls_structure_factor_coef Fsqd
_refine_ls_weighting_details 'w = 1/[\s^2^(Fo^2^)+(0.0982P)^2^+3.0962P] where P=(Fo^2^+2Fc^2^)/3'
_refine_ls_weighting_scheme calc
_refine_ls_wR_factor_ref 0.1816
_reflns_number_gt 10426
_reflns_number_total 13389
_reflns_threshold_expression F^2^>2.0\s(F^2^)
_cod_data_source_file ic202686x_si_001_5.cif
_cod_data_source_block '[Ni(cyclam)(MeCoM)2]OTf_8'
_cod_original_formula_sum 'C18 H39.50 F3 N4.50 Ni O9 S5 '
_cod_database_code 4328674

loop_
_symmetry_equiv_pos_site_id
_symmetry_equiv_pos_as_xyz
1 +X,+Y,+Z
2 -X,-Y,-Z

loop_
_atom_site_label
_atom_site_type_symbol
_atom_site_fract_x
_atom_site_fract_y
_atom_site_fract_z
_atom_site_U_iso_or_equiv
_atom_site_adp_type
_atom_site_occupancy
_atom_site_symmetry_multiplicity
_atom_site_calc_flag
_atom_site_refinement_flags
Ni(1) Ni 0.5000 0.5000 0.5000 0.02026(14) Uani 1.00 2 d S
Ni(2) Ni 0.0000 0.0000 0.5000 0.02069(14) Uani 1.00 2 d S
Ni(3) Ni 0.15343(3) 0.17348(3) 0.82440(3) 0.02178(12) Uani 1.00 1 d .
S(1) S 0.75364(7) 0.47806(7) 0.47190(5) 0.0260(2) Uani 1.00 1 d .
S(2) S 0.88430(10) 0.59621(10) 0.60162(8) 0.0450(2) Uani 1.00 1 d .
S(3) S 0.12277(7) -0.14868(7) 0.64103(5) 0.0260(2) Uani 1.00 1 d .
S(4) S -0.00051(10) -0.38414(9) 0.82427(7) 0.0414(2) Uani 1.00 1 d .
S(5) S 0.30808(8) 0.15238(7) 0.64905(5) 0.0304(2) Uani 1.00 1 d .
S(6) S 0.52220(11) -0.13127(10) 0.57666(8) 0.0520(3) Uani 1.00 1 d .
S(7) S -0.01504(8) 0.20585(8) 0.99113(5) 0.0286(2) Uani 1.00 1 d .
S(8) S -0.22022(16) 0.50978(13) 1.03540(12) 0.0824(5) Uani 1.00 1 d .
S(9) S 0.28626(9) 0.64050(11) 0.20065(8) 0.0505(3) Uani 1.00 1 d .
S(10) S 0.57965(19) -0.0226(2) 0.79740(15) 0.0394(4) Uiso 0.50 1 d P
S(11) S 0.5835(2) -0.0684(2) 0.82233(18) 0.0495(5) Uiso 0.50 1 d P
F(1) F 0.2941(4) 0.8134(3) 0.0981(2) 0.1084(16) Uani 1.00 1 d .
F(2) F 0.4442(3) 0.7212(3) 0.1364(2) 0.0960(13) Uani 1.00 1 d .
F(3) F 0.3917(4) 0.6725(5) 0.0572(2) 0.138(2) Uani 1.00 1 d .
F(4) F 0.6778(8) 0.0724(8) 0.8030(6) 0.108(2) Uiso 0.50 1 d P
F(5) F 0.5624(6) 0.0172(6) 0.9291(4) 0.0654(19) Uiso 0.50 1 d P
F(6) F 0.7234(6) -0.0681(6) 0.8899(4) 0.0752(19) Uiso 0.50 1 d P
F(7) F 0.7328(6) -0.0146(6) 0.8528(4) 0.0751(19) Uiso 0.50 1 d P
F(8) F 0.5802(4) 0.0524(4) 0.9106(3) 0.0437(13) Uiso 0.50 1 d P
F(9) F 0.6548(9) -0.1331(8) 0.9207(6) 0.119(3) Uiso 0.50 1 d P
O(1) O 0.64039(19) 0.5120(2) 0.51512(15) 0.0284(5) Uani 1.00 1 d .
O(2) O 0.8034(2) 0.3687(2) 0.4991(2) 0.0425(7) Uani 1.00 1 d .
O(3) O 0.7583(2) 0.5125(2) 0.38753(17) 0.0384(6) Uani 1.00 1 d .
O(4) O 0.0221(2) -0.10557(19) 0.60870(15) 0.0268(5) Uani 1.00 1 d .
O(5) O 0.2102(2) -0.2114(2) 0.59194(17) 0.0356(6) Uani 1.00 1 d .
O(6) O 0.1497(2) -0.0663(2) 0.65397(18) 0.0384(6) Uani 1.00 1 d .
O(7) O 0.2547(2) 0.1107(2) 0.72970(14) 0.0275(5) Uani 1.00 1 d .
O(8) O 0.3419(2) 0.2387(2) 0.6465(2) 0.0490(8) Uani 1.00 1 d .
O(9) O 0.2426(2) 0.1762(2) 0.59257(18) 0.0510(8) Uani 1.00 1 d .
O(10) O 0.0517(2) 0.2438(2) 0.91541(15) 0.0315(5) Uani 1.00 1 d .
O(11) O -0.0515(2) 0.1245(2) 0.98551(18) 0.0402(7) Uani 1.00 1 d .
O(12) O 0.0386(2) 0.1764(2) 1.05578(17) 0.0421(7) Uani 1.00 1 d .
O(13) O 0.1955(2) 0.6483(3) 0.1703(2) 0.0533(8) Uani 1.00 1 d .
O(14) O 0.2558(3) 0.6934(3) 0.2623(2) 0.0741(12) Uani 1.00 1 d .
O(15) O 0.3644(3) 0.5407(3) 0.2150(2) 0.0732(12) Uani 1.00 1 d .
O(16) O 0.5517(11) -0.1346(10) 0.8873(8) 0.125(4) Uiso 0.50 1 d P
O(17) O 0.4982(9) 0.0369(8) 0.7878(6) 0.090(2) Uiso 0.50 1 d P
O(18) O 0.6657(3) -0.0980(3) 0.7567(2) 0.0587(9) Uiso 1.00 1 d .
O(19) O 0.4824(6) -0.0368(6) 0.8226(4) 0.0615(19) Uiso 0.50 1 d P
O(20) O 0.5655(11) 0.0842(10) 0.7591(7) 0.116(3) Uiso 0.50 1 d P
N(1) N 0.5135(2) 0.5993(2) 0.39653(18) 0.0272(6) Uani 1.00 1 d .
N(2) N 0.5772(2) 0.3763(2) 0.45422(19) 0.0261(6) Uani 1.00 1 d .
N(3) N -0.1295(2) 0.0930(2) 0.55509(18) 0.0256(6) Uani 1.00 1 d .
N(4) N -0.0831(2) -0.0815(2) 0.48770(18) 0.0243(6) Uani 1.00 1 d .
N(5) N 0.1363(2) 0.0339(2) 0.87379(17) 0.0251(6) Uani 1.00 1 d .
N(6) N 0.0260(2) 0.2237(2) 0.77573(18) 0.0238(6) Uani 1.00 1 d .
N(7) N 0.1722(2) 0.3129(2) 0.77260(19) 0.0275(6) Uani 1.00 1 d .
N(8) N 0.2798(2) 0.1225(2) 0.87441(19) 0.0287(6) Uani 1.00 1 d .
N(9) N 0.6768(5) 0.2593(5) 0.2045(4) 0.0900(17) Uiso 1.00 1 d .
C(1) C 0.4998(3) 0.5733(3) 0.3288(2) 0.0377(9) Uani 1.00 1 d .
C(2) C 0.5774(3) 0.4695(3) 0.3149(2) 0.0401(9) Uani 1.00 1 d .
C(3) C 0.5552(3) 0.3793(3) 0.3787(2) 0.0346(8) Uani 1.00 1 d .
C(4) C 0.5543(3) 0.2858(2) 0.5169(2) 0.0337(8) Uani 1.00 1 d .
C(5) C 0.5626(3) 0.2972(2) 0.5928(2) 0.0345(8) Uani 1.00 1 d .
C(6) C 0.8188(3) 0.5490(3) 0.4952(2) 0.0332(8) Uani 1.00 1 d .
C(7) C 0.8043(3) 0.5316(3) 0.5832(2) 0.0408(10) Uani 1.00 1 d .
C(8) C 0.8289(4) 0.5934(4) 0.7038(3) 0.0557(13) Uani 1.00 1 d .
C(9) C -0.2122(2) 0.0461(3) 0.6112(2) 0.0285(7) Uani 1.00 1 d .
C(10) C -0.2562(3) -0.0055(3) 0.5726(2) 0.0328(8) Uani 1.00 1 d .
C(11) C -0.1735(3) -0.1043(3) 0.5515(2) 0.0304(8) Uani 1.00 1 d .
C(12) C -0.0029(3) -0.1776(2) 0.4659(2) 0.0288(7) Uani 1.00 1 d .
C(13) C 0.0898(3) -0.1455(2) 0.4066(2) 0.0283(7) Uani 1.00 1 d .
C(14) C 0.0908(3) -0.2296(3) 0.7338(2) 0.0365(9) Uani 1.00 1 d .
C(15) C 0.0514(4) -0.3118(3) 0.7284(2) 0.0412(10) Uani 1.00 1 d .
C(16) C -0.1226(4) -0.2884(4) 0.8549(3) 0.0597(13) Uani 1.00 1 d .
C(17) C 0.1043(3) -0.0144(3) 0.8271(2) 0.0297(7) Uani 1.00 1 d .
C(18) C -0.0042(3) 0.0519(3) 0.8053(2) 0.0308(8) Uani 1.00 1 d .
C(19) C 0.0024(3) 0.1515(2) 0.7445(2) 0.0286(7) Uani 1.00 1 d .
C(20) C 0.0320(3) 0.3202(2) 0.7140(2) 0.0287(7) Uani 1.00 1 d .
C(21) C 0.0694(3) 0.3825(2) 0.7472(2) 0.0297(7) Uani 1.00 1 d .
C(22) C 0.2086(3) 0.3624(3) 0.8152(2) 0.0344(8) Uani 1.00 1 d .
C(23) C 0.3145(3) 0.2922(3) 0.8411(2) 0.0392(9) Uani 1.00 1 d .
C(24) C 0.3016(3) 0.1963(3) 0.9048(2) 0.0383(9) Uani 1.00 1 d .
C(25) C 0.2717(3) 0.0269(3) 0.9363(2) 0.0350(8) Uani 1.00 1 d .
C(26) C 0.2376(3) -0.0349(3) 0.9010(2) 0.0315(8) Uani 1.00 1 d .
C(27) C 0.4274(3) 0.0485(3) 0.6288(2) 0.0312(8) Uani 1.00 1 d .
C(28) C 0.4033(3) -0.0406(3) 0.6193(2) 0.0386(9) Uani 1.00 1 d .
C(29) C 0.5818(5) -0.2098(4) 0.6545(4) 0.0702(16) Uani 1.00 1 d .
C(30) C -0.1320(3) 0.3136(3) 1.0057(2) 0.0417(10) Uani 1.00 1 d .
C(31) C -0.1059(4) 0.4081(3) 1.0004(3) 0.0485(11) Uani 1.00 1 d .
C(32) C -0.3101(12) 0.5423(11) 0.9778(9) 0.088(4) Uiso 0.60 1 d P
C(33) C -0.2893(13) 0.5521(12) 0.9418(10) 0.060(3) Uiso 0.40 1 d P
C(34) C 0.3569(5) 0.7180(6) 0.1193(3) 0.0727(18) Uani 1.00 1 d .
C(35) C 0.6446(8) 0.0044(8) 0.8571(6) 0.045(2) Uiso 0.50 1 d P
C(36) C 0.6327(9) -0.0383(9) 0.8789(7) 0.051(2) Uiso 0.50 1 d P
C(37) C 0.5208(7) 0.3379(7) 0.1282(5) 0.105(2) Uiso 1.00 1 d .
C(38) C 0.6100(5) 0.2939(5) 0.1693(4) 0.0729(16) Uiso 1.00 1 d .
H(1) H 0.6511 0.3663 0.4461 0.031 Uiso 1.00 1 c R
H(2) H 0.5832 0.6045 0.3842 0.033 Uiso 1.00 1 c R
H(3) H -0.1642 0.1445 0.5166 0.031 Uiso 1.00 1 c R
H(4) H -0.1138 -0.0427 0.4440 0.029 Uiso 1.00 1 c R
H(5) H 0.0820 0.0404 0.9185 0.030 Uiso 1.00 1 c R
H(6) H -0.0340 0.2444 0.8144 0.029 Uiso 1.00 1 c R
H(7) H 0.2245 0.3053 0.7270 0.033 Uiso 1.00 1 c R
H(8) H 0.3404 0.1012 0.8364 0.034 Uiso 1.00 1 c R
H(9) H 0.4783 0.3839 0.3864 0.042 Uiso 1.00 1 c R
H(10) H 0.6009 0.3137 0.3625 0.042 Uiso 1.00 1 c R
H(11) H 0.5725 0.4617 0.2645 0.048 Uiso 1.00 1 c R
H(12) H 0.6524 0.4683 0.3105 0.048 Uiso 1.00 1 c R
H(13) H 0.5110 0.6284 0.2811 0.045 Uiso 1.00 1 c R
H(14) H 0.4244 0.5722 0.3381 0.045 Uiso 1.00 1 c R
H(15) H 0.5425 0.2412 0.6366 0.041 Uiso 1.00 1 c R
H(16) H 0.6377 0.2928 0.5914 0.041 Uiso 1.00 1 c R
H(17) H 0.4806 0.2847 0.5200 0.040 Uiso 1.00 1 c R
H(18) H 0.6075 0.2198 0.5051 0.040 Uiso 1.00 1 c R
H(19) H 0.8972 0.5270 0.4719 0.040 Uiso 1.00 1 c R
H(20) H 0.7884 0.6242 0.4722 0.040 Uiso 1.00 1 c R
H(21) H 0.8286 0.4561 0.6075 0.049 Uiso 1.00 1 c R
H(22) H 0.7268 0.5605 0.6065 0.049 Uiso 1.00 1 c R
H(23) H 0.7673 0.6565 0.7091 0.067 Uiso 1.00 1 c R
H(24) H 0.8849 0.5903 0.7291 0.067 Uiso 1.00 1 c R
H(25) H 0.8045 0.5319 0.7289 0.067 Uiso 1.00 1 c R
H(26) H -0.2730 0.1012 0.6334 0.034 Uiso 1.00 1 c R
H(27) H -0.1795 -0.0063 0.6550 0.034 Uiso 1.00 1 c R
H(28) H -0.3209 -0.0224 0.6087 0.039 Uiso 1.00 1 c R
H(29) H -0.2794 0.0441 0.5244 0.039 Uiso 1.00 1 c R
H(30) H -0.1443 -0.1512 0.5984 0.036 Uiso 1.00 1 c R
H(31) H -0.2094 -0.1408 0.5348 0.036 Uiso 1.00 1 c R
H(32) H -0.0361 -0.2097 0.4429 0.035 Uiso 1.00 1 c R
H(33) H 0.0233 -0.2286 0.5127 0.035 Uiso 1.00 1 c R
H(34) H 0.1485 -0.2074 0.3919 0.034 Uiso 1.00 1 c R
H(35) H 0.0646 -0.0974 0.3586 0.034 Uiso 1.00 1 c R
H(36) H 0.1561 -0.2633 0.7576 0.044 Uiso 1.00 1 c R
H(37) H 0.0340 -0.1865 0.7685 0.044 Uiso 1.00 1 c R
H(38) H 0.1118 -0.3609 0.7001 0.049 Uiso 1.00 1 c R
H(39) H -0.0069 -0.2786 0.6975 0.049 Uiso 1.00 1 c R
H(40) H -0.1075 -0.2487 0.8830 0.072 Uiso 1.00 1 c R
H(41) H -0.1758 -0.3227 0.8898 0.072 Uiso 1.00 1 c R
H(42) H -0.1519 -0.2410 0.8089 0.072 Uiso 1.00 1 c R
H(43) H 0.1001 -0.0843 0.8579 0.036 Uiso 1.00 1 c R
H(44) H 0.1602 -0.0229 0.7787 0.036 Uiso 1.00 1 c R
H(45) H -0.0573 0.0696 0.8530 0.037 Uiso 1.00 1 c R
H(46) H -0.0306 0.0115 0.7846 0.037 Uiso 1.00 1 c R
H(47) H 0.0601 0.1340 0.6987 0.034 Uiso 1.00 1 c R
H(48) H -0.0673 0.1870 0.7264 0.034 Uiso 1.00 1 c R
H(49) H -0.0401 0.3608 0.7004 0.034 Uiso 1.00 1 c R
H(50) H 0.0841 0.3024 0.6660 0.034 Uiso 1.00 1 c R
H(51) H 0.0814 0.4447 0.7068 0.036 Uiso 1.00 1 c R
H(52) H 0.0141 0.4057 0.7924 0.036 Uiso 1.00 1 c R
H(53) H 0.1519 0.3784 0.8618 0.041 Uiso 1.00 1 c R
H(54) H 0.2186 0.4289 0.7807 0.041 Uiso 1.00 1 c R
H(55) H 0.3685 0.2699 0.7952 0.047 Uiso 1.00 1 c R
H(56) H 0.3427 0.3324 0.8607 0.047 Uiso 1.00 1 c R
H(57) H 0.3688 0.1606 0.9263 0.046 Uiso 1.00 1 c R
H(58) H 0.2411 0.2179 0.9480 0.046 Uiso 1.00 1 c R
H(59) H 0.2172 0.0452 0.9832 0.042 Uiso 1.00 1 c R
H(60) H 0.3426 -0.0136 0.9517 0.042 Uiso 1.00 1 c R
H(61) H 0.2947 -0.0576 0.8564 0.038 Uiso 1.00 1 c R
H(62) H 0.2251 -0.0975 0.9406 0.038 Uiso 1.00 1 c R
H(63) H 0.4750 0.0745 0.5802 0.037 Uiso 1.00 1 c R
H(64) H 0.4672 0.0236 0.6722 0.037 Uiso 1.00 1 c R
H(65) H 0.3488 -0.0133 0.5856 0.046 Uiso 1.00 1 c R
H(66) H 0.3714 -0.0774 0.6713 0.046 Uiso 1.00 1 c R
H(67) H 0.6321 -0.1799 0.6612 0.084 Uiso 1.00 1 c R
H(68) H 0.6218 -0.2793 0.6446 0.084 Uiso 1.00 1 c R
H(69) H 0.5257 -0.2151 0.7022 0.084 Uiso 1.00 1 c R
H(70) H -0.1754 0.3295 0.9658 0.050 Uiso 1.00 1 c R
H(71) H -0.1770 0.2947 1.0580 0.050 Uiso 1.00 1 c R
H(72) H -0.0754 0.4359 0.9450 0.058 Uiso 1.00 1 c R
H(73) H -0.0491 0.3881 1.0311 0.058 Uiso 1.00 1 c R
H(74) H 0.4813 0.2876 0.1411 0.126 Uiso 1.00 1 c R
H(75) H 0.5490 0.3541 0.0716 0.126 Uiso 1.00 1 c R
H(76) H 0.4715 0.4019 0.1442 0.126 Uiso 1.00 1 c R

loop_
_atom_site_aniso_label
_atom_site_aniso_U_11
_atom_site_aniso_U_22
_atom_site_aniso_U_33
_atom_site_aniso_U_12
_atom_site_aniso_U_13
_atom_site_aniso_U_23
Ni(1) 0.0160(2) 0.0203(3) 0.0240(3) -0.0038(2) -0.0046(2) -0.0062(2)
Ni(2) 0.0173(2) 0.0226(3) 0.0223(3) -0.0032(2) -0.0059(2) -0.0070(2)
Ni(3) 0.0199(2) 0.0247(2) 0.0211(2) -0.00623(18) -0.00226(17) -0.00828(18)
S(1) 0.0182(3) 0.0281(4) 0.0325(4) -0.0058(3) -0.0053(3) -0.0096(3)
S(2) 0.0441(6) 0.0482(6) 0.0568(7) -0.0214(5) -0.0197(5) -0.0133(5)
S(3) 0.0230(4) 0.0296(4) 0.0245(4) -0.0041(3) -0.0084(3) -0.0066(3)
S(4) 0.0498(6) 0.0329(5) 0.0417(5) -0.0149(4) -0.0124(4) -0.0033(4)
S(5) 0.0270(4) 0.0289(4) 0.0246(4) -0.0033(3) 0.0036(3) -0.0066(3)
S(6) 0.0544(7) 0.0456(6) 0.0586(7) -0.0081(5) -0.0044(5) -0.0307(6)
S(7) 0.0299(4) 0.0327(4) 0.0223(4) -0.0089(3) -0.0003(3) -0.0108(3)
S(8) 0.0898(12) 0.0529(8) 0.0923(13) 0.0039(8) -0.0081(10) -0.0415(9)
S(9) 0.0308(5) 0.0602(7) 0.0526(7) -0.0060(5) -0.0118(5) -0.0093(5)
F(1) 0.107(3) 0.098(3) 0.120(3) -0.054(2) -0.065(2) 0.040(2)
F(2) 0.061(2) 0.136(3) 0.102(3) -0.059(2) -0.025(2) 0.001(2)
F(3) 0.114(3) 0.260(7) 0.062(2) -0.092(4) 0.029(2) -0.068(3)
O(1) 0.0182(11) 0.0384(14) 0.0326(13) -0.0089(10) -0.0043(10) -0.0140(11)
O(2) 0.0346(15) 0.0262(14) 0.062(2) -0.0004(12) -0.0142(14) -0.0100(13)
O(3) 0.0330(14) 0.0494(17) 0.0325(15) -0.0160(13) -0.0004(11) -0.0108(13)
O(4) 0.0209(11) 0.0272(12) 0.0284(12) -0.0046(10) -0.0077(10) -0.0022(10)
O(5) 0.0277(13) 0.0377(15) 0.0339(14) 0.0017(11) -0.0072(11) -0.0119(12)
O(6) 0.0462(17) 0.0368(15) 0.0413(16) -0.0141(13) -0.0209(13) -0.0084(12)
O(7) 0.0275(12) 0.0289(13) 0.0221(12) -0.0074(10) 0.0015(10) -0.0083(10)
O(8) 0.0457(18) 0.0346(16) 0.054(2) -0.0164(14) 0.0213(15) -0.0181(14)
O(9) 0.0483(18) 0.0546(19) 0.0290(15) 0.0097(15) -0.0120(13) -0.0089(14)
O(10) 0.0336(14) 0.0344(14) 0.0258(13) -0.0120(11) 0.0032(10) -0.0130(11)
O(11) 0.0413(16) 0.0444(17) 0.0379(16) -0.0212(14) 0.0087(13) -0.0194(13)
O(12) 0.0519(18) 0.0452(17) 0.0313(15) -0.0123(14) -0.0142(13) -0.0097(13)
O(13) 0.0312(16) 0.074(2) 0.054(2) -0.0143(16) -0.0087(14) -0.0171(18)
O(14) 0.056(2) 0.103(3) 0.055(2) 0.003(2) -0.0178(19) -0.035(2)
O(15) 0.045(2) 0.067(2) 0.098(3) 0.0048(18) -0.026(2) -0.022(2)
N(1) 0.0219(14) 0.0284(15) 0.0289(15) -0.0068(12) -0.0071(12) -0.0029(12)
N(2) 0.0198(13) 0.0253(15) 0.0350(16) -0.0059(11) -0.0035(12) -0.0122(13)
N(3) 0.0232(14) 0.0261(15) 0.0265(15) -0.0034(12) -0.0080(12) -0.0071(12)
N(4) 0.0228(14) 0.0241(14) 0.0274(15) -0.0055(11) -0.0103(11) -0.0054(12)
N(5) 0.0276(15) 0.0267(15) 0.0197(13) -0.0070(12) -0.0016(11) -0.0080(11)
N(6) 0.0210(13) 0.0261(14) 0.0248(14) -0.0046(11) -0.0036(11) -0.0105(12)
N(7) 0.0230(14) 0.0276(15) 0.0314(16) -0.0078(12) 0.0002(12) -0.0113(13)
N(8) 0.0244(15) 0.0345(17) 0.0293(15) -0.0066(13) -0.0066(12) -0.0121(13)
C(1) 0.038(2) 0.050(2) 0.0266(19) -0.0167(19) -0.0129(16) -0.0014(17)
C(2) 0.035(2) 0.057(2) 0.033(2) -0.017(2) -0.0022(17) -0.017(2)
C(3) 0.0304(19) 0.040(2) 0.039(2) -0.0082(17) -0.0034(16) -0.0233(18)
C(4) 0.0267(18) 0.0192(17) 0.050(2) -0.0044(14) -0.0016(17) -0.0107(16)
C(5) 0.0289(19) 0.0218(17) 0.045(2) -0.0051(15) -0.0097(17) 0.0007(16)
C(6) 0.0248(18) 0.036(2) 0.039(2) -0.0130(16) -0.0095(15) -0.0030(17)
C(7) 0.043(2) 0.046(2) 0.043(2) -0.023(2) -0.0138(19) -0.0063(19)
C(8) 0.058(3) 0.057(3) 0.064(3) -0.011(2) -0.025(2) -0.025(2)
C(9) 0.0209(16) 0.0350(19) 0.0258(17) -0.0051(15) -0.0003(13) -0.0103(15)
C(10) 0.0198(16) 0.039(2) 0.037(2) -0.0080(15) -0.0045(15) -0.0090(17)
C(11) 0.0264(18) 0.0306(19) 0.035(2) -0.0126(15) -0.0063(15) -0.0050(16)
C(12) 0.0306(18) 0.0235(17) 0.0326(19) -0.0077(15) -0.0071(15) -0.0073(15)
C(13) 0.0296(18) 0.0275(18) 0.0306(18) -0.0043(15) -0.0089(15) -0.0132(15)
C(14) 0.038(2) 0.038(2) 0.031(2) -0.0111(18) -0.0110(16) -0.0009(16)
C(15) 0.054(2) 0.037(2) 0.032(2) -0.013(2) -0.0096(19) -0.0078(17)
C(16) 0.056(3) 0.064(3) 0.067(3) -0.023(2) -0.007(2) -0.026(2)
C(17) 0.036(2) 0.0300(19) 0.0236(17) -0.0120(16) -0.0020(15) -0.0081(14)
C(18) 0.0307(19) 0.035(2) 0.0322(19) -0.0141(16) -0.0018(15) -0.0154(16)
C(19) 0.0288(18) 0.0304(18) 0.0311(18) -0.0058(15) -0.0108(15) -0.0128(15)
C(20) 0.0251(17) 0.0263(18) 0.0297(18) -0.0033(14) -0.0071(14) -0.0040(14)
C(21) 0.0295(18) 0.0227(17) 0.0327(19) -0.0060(14) -0.0042(15) -0.0055(15)
C(22) 0.032(2) 0.035(2) 0.041(2) -0.0146(17) -0.0006(17) -0.0171(18)
C(23) 0.032(2) 0.046(2) 0.053(2) -0.0181(19) -0.0042(18) -0.025(2)
C(24) 0.031(2) 0.049(2) 0.046(2) -0.0084(18) -0.0142(18) -0.024(2)
C(25) 0.033(2) 0.041(2) 0.0295(19) -0.0073(17) -0.0095(16) -0.0077(17)
C(26) 0.0332(19) 0.0304(19) 0.0277(18) -0.0083(16) -0.0096(15) -0.0011(15)
C(27) 0.0243(17) 0.034(2) 0.0328(19) -0.0072(15) 0.0038(14) -0.0162(16)
C(28) 0.0268(19) 0.033(2) 0.054(2) -0.0053(16) -0.0049(18) -0.0146(19)
C(29) 0.079(4) 0.048(3) 0.090(4) -0.017(3) -0.028(3) -0.019(3)
C(30) 0.036(2) 0.043(2) 0.039(2) -0.0036(19) 0.0009(18) -0.0190(19)
C(31) 0.055(2) 0.042(2) 0.049(2) -0.004(2) -0.017(2) -0.019(2)
C(34) 0.050(3) 0.107(5) 0.063(3) -0.034(3) -0.016(2) -0.006(3)

loop_
_atom_type_symbol
_atom_type_description
_atom_type_scat_dispersion_real
_atom_type_scat_dispersion_imag
_atom_type_scat_source
C C 0.003 0.002
;
International Tables for Crystallography
(1992, Vol. C, Tables 4.2.6.8 and 6.1.1.4)
;
H H 0.000 0.000
;
International Tables for Crystallography
(1992, Vol. C, Table 6.1.1.4)
;
F F 0.017 0.010
;
International Tables for Crystallography
(1992, Vol. C, Tables 4.2.6.8 and 6.1.1.4)
;
Ni Ni 0.339 1.112
;
International Tables for Crystallography
(1992, Vol. C, Tables 4.2.6.8 and 6.1.1.4)
;
O O 0.011 0.006
;
International Tables for Crystallography
(1992, Vol. C, Tables 4.2.6.8 and 6.1.1.4)
;
S S 0.125 0.123
;
International Tables for Crystallography
(1992, Vol. C, Tables 4.2.6.8 and 6.1.1.4)
;
N N 0.006 0.003
;
International Tables for Crystallography
(1992, Vol. C, Tables 4.2.6.8 and 6.1.1.4)
;

loop_
_geom_angle_atom_site_label_1
_geom_angle_atom_site_label_2
_geom_angle_atom_site_label_3
_geom_angle
_geom_angle_publ_flag
_geom_angle_site_symmetry_1
_geom_angle_site_symmetry_3
O(1) Ni(1) O(1) 180.00(14) yes . 2_666
O(1) Ni(1) N(1) 89.22(13) yes . .
O(1) Ni(1) N(1) 90.78(13) yes . 2_666
O(1) Ni(1) N(2) 94.37(13) yes . .
O(1) Ni(1) N(2) 85.63(13) yes . 2_666
O(1) Ni(1) N(1) 90.78(13) yes 2_666 .
O(1) Ni(1) N(1) 89.22(13) yes 2_666 2_666
O(1) Ni(1) N(2) 85.63(13) yes 2_666 .
O(1) Ni(1) N(2) 94.37(13) yes 2_666 2_666
N(1) Ni(1) N(1) 180.0(2) yes . 2_666
N(1) Ni(1) N(2) 93.12(12) yes . .
N(1) Ni(1) N(2) 86.88(12) yes . 2_666
N(1) Ni(1) N(2) 86.88(12) yes 2_666 .
N(1) Ni(1) N(2) 93.12(12) yes 2_666 2_666
N(2) Ni(1) N(2) 180 yes . 2_666
O(4) Ni(2) O(4) 180.00(15) yes . 2_556
O(4) Ni(2) N(3) 89.27(10) yes . .
O(4) Ni(2) N(3) 90.73(10) yes . 2_556
O(4) Ni(2) N(4) 87.91(12) yes . .
O(4) Ni(2) N(4) 92.09(12) yes . 2_556
O(4) Ni(2) N(3) 90.73(10) yes 2_556 .
O(4) Ni(2) N(3) 89.27(10) yes 2_556 2_556
O(4) Ni(2) N(4) 92.09(12) yes 2_556 .
O(4) Ni(2) N(4) 87.91(12) yes 2_556 2_556
N(3) Ni(2) N(3) 180.0(2) yes . 2_556
N(3) Ni(2) N(4) 93.89(14) yes . .
N(3) Ni(2) N(4) 86.11(14) yes . 2_556
N(3) Ni(2) N(4) 86.11(14) yes 2_556 .
N(3) Ni(2) N(4) 93.89(14) yes 2_556 2_556
N(4) Ni(2) N(4) 180.00(15) yes . 2_556
O(7) Ni(3) O(10) 177.08(9) yes . .
O(7) Ni(3) N(5) 86.36(11) yes . .
O(7) Ni(3) N(6) 91.86(12) yes . .
O(7) Ni(3) N(7) 92.44(12) yes . .
O(7) Ni(3) N(8) 88.68(12) yes . .
O(10) Ni(3) N(5) 96.46(11) yes . .
O(10) Ni(3) N(6) 87.22(12) yes . .
O(10) Ni(3) N(7) 84.73(12) yes . .
O(10) Ni(3) N(8) 92.27(13) yes . .
N(5) Ni(3) N(6) 93.48(14) yes . .
N(5) Ni(3) N(7) 178.78(13) yes . .
N(5) Ni(3) N(8) 86.02(14) yes . .
N(6) Ni(3) N(7) 86.34(14) yes . .
N(6) Ni(3) N(8) 179.25(11) yes . .
N(7) Ni(3) N(8) 94.17(15) yes . .
O(1) S(1) O(2) 111.02(16) yes . .
O(1) S(1) O(3) 110.58(15) yes . .
O(1) S(1) C(6) 103.60(18) yes . .
O(2) S(1) O(3) 114.4(2) yes . .
O(2) S(1) C(6) 109.8(2) yes . .
O(3) S(1) C(6) 106.9(2) yes . .
C(7) S(2) C(8) 100.1(2) yes . .
O(4) S(3) O(5) 110.52(18) yes . .
O(4) S(3) O(6) 110.84(17) yes . .
O(4) S(3) C(14) 105.38(19) yes . .
O(5) S(3) O(6) 113.66(19) yes . .
O(5) S(3) C(14) 108.96(17) yes . .
O(6) S(3) C(14) 107.1(2) yes . .
C(15) S(4) C(16) 101.3(2) yes . .
O(7) S(5) O(8) 111.0(2) yes . .
O(7) S(5) O(9) 111.94(19) yes . .
O(7) S(5) C(27) 104.17(15) yes . .
O(8) S(5) O(9) 113.5(2) yes . .
O(8) S(5) C(27) 107.3(2) yes . .
O(9) S(5) C(27) 108.4(2) yes . .
C(28) S(6) C(29) 104.1(2) yes . .
O(10) S(7) O(11) 110.45(19) yes . .
O(10) S(7) O(12) 112.15(19) yes . .
O(10) S(7) C(30) 105.30(17) yes . .
O(11) S(7) O(12) 113.89(19) yes . .
O(11) S(7) C(30) 107.0(2) yes . .
O(12) S(7) C(30) 107.5(2) yes . .
C(31) S(8) C(32) 105.5(5) yes . .
C(31) S(8) C(33) 94.8(5) yes . .
O(13) S(9) O(14) 113.8(2) yes . .
O(13) S(9) O(15) 116.6(3) yes . .
O(13) S(9) C(34) 102.3(2) yes . .
O(14) S(9) O(15) 113.8(3) yes . .
O(14) S(9) C(34) 103.7(3) yes . .
O(15) S(9) C(34) 104.5(2) yes . .
S(11) S(10) O(17) 121.9(6) yes . .
S(11) S(10) O(18) 74.5(3) yes . .
S(11) S(10) O(19) 70.3(4) yes . .
S(11) S(10) O(20) 167.2(8) yes . .
S(11) S(10) C(35) 87.3(5) yes . .
S(11) S(10) C(36) 66.4(6) yes . .
O(16) S(10) O(17) 107.5(6) yes . .
O(16) S(10) O(18) 90.9(4) yes . .
O(16) S(10) O(19) 58.3(5) yes . .
O(16) S(10) O(20) 152.8(6) yes . .
O(16) S(10) C(35) 86.2(6) yes . .
O(16) S(10) C(36) 64.9(7) yes . .
O(17) S(10) O(18) 137.0(7) yes . .
O(17) S(10) O(19) 52.4(7) yes . .
O(17) S(10) O(20) 56.2(8) yes . .
O(17) S(10) C(35) 114.6(8) yes . .
O(17) S(10) C(36) 121.2(8) yes . .
O(18) S(10) O(19) 117.1(5) yes . .
O(18) S(10) O(20) 116.0(5) yes . .
O(18) S(10) C(35) 104.9(3) yes . .
O(18) S(10) C(36) 101.8(4) yes . .
O(19) S(10) O(20) 108.5(6) yes . .
O(19) S(10) C(35) 123.2(5) yes . .
O(19) S(10) C(36) 109.1(5) yes . .
O(20) S(10) C(35) 82.8(8) yes . .
O(20) S(10) C(36) 103.0(8) yes . .
S(10) S(11) F(9) 129.4(6) yes . .
S(10) S(11) O(16) 155.2(6) yes . .
S(10) S(11) O(18) 79.1(3) yes . .
S(10) S(11) O(19) 80.5(4) yes . .
S(10) S(11) C(35) 72.1(5) yes . .
S(10) S(11) C(36) 91.6(6) yes . .
F(9) S(11) O(16) 54.1(8) yes . .
F(9) S(11) O(17) 137.8(6) yes . .
F(9) S(11) O(18) 107.3(3) yes . .
F(9) S(11) O(19) 126.2(5) yes . .
F(9) S(11) O(20) 122.7(6) yes . .
F(9) S(11) C(35) 57.3(4) yes . .
O(16) S(11) O(17) 120.3(6) yes . .
O(16) S(11) O(18) 125.1(6) yes . .
O(16) S(11) O(19) 80.7(7) yes . .
O(16) S(11) O(20) 148.4(7) yes . .
O(16) S(11) C(35) 104.3(9) yes . .
O(16) S(11) C(36) 84.8(9) yes . .
O(17) S(11) O(18) 106.3(4) yes . .
O(17) S(11) C(35) 91.3(6) yes . .
O(17) S(11) C(36) 105.1(7) yes . .
O(18) S(11) O(19) 123.5(5) yes . .
O(18) S(11) O(20) 86.4(4) yes . .
O(18) S(11) C(35) 101.7(4) yes . .
O(18) S(11) C(36) 110.6(4) yes . .
O(19) S(11) O(20) 80.1(5) yes . .
O(19) S(11) C(35) 120.7(5) yes . .
O(19) S(11) C(36) 122.2(6) yes . .
O(20) S(11) C(35) 65.5(5) yes . .
O(20) S(11) C(36) 84.5(6) yes . .
F(7) F(4) C(35) 49.3(7) yes . .
F(8) F(5) C(35) 61.2(9) yes . .
F(8) F(5) C(36) 87.6(11) yes . .
F(7) F(6) F(9) 141.8(12) yes . .
F(7) F(6) C(35) 56.7(8) yes . .
F(7) F(6) C(36) 86.1(10) yes . .
F(9) F(6) C(35) 88.3(9) yes . .
F(9) F(6) C(36) 58.2(8) yes . .
F(4) F(7) F(6) 141.7(11) yes . .
F(4) F(7) C(35) 59.4(7) yes . .
F(4) F(7) C(36) 85.1(8) yes . .
F(6) F(7) C(35) 82.4(10) yes . .
F(6) F(7) C(36) 56.6(8) yes . .
F(5) F(8) C(35) 94.8(12) yes . .
F(5) F(8) C(36) 67.7(10) yes . .
S(11) F(9) F(6) 91.3(6) yes . .
S(11) F(9) O(16) 39.7(5) yes . .
S(11) F(9) C(36) 50.7(8) yes . .
F(6) F(9) O(16) 130.6(9) yes . .
F(6) F(9) C(36) 51.9(8) yes . .
O(16) F(9) C(36) 82.9(10) yes . .
Ni(1) O(1) S(1) 129.8(2) yes . .
Ni(2) O(4) S(3) 126.40(15) yes . .
Ni(3) O(7) S(5) 135.85(17) yes . .
Ni(3) O(10) S(7) 133.12(19) yes . .
S(10) O(16) F(9) 88.7(8) yes . .
S(11) O(16) F(9) 86.2(10) yes . .
S(11) O(16) O(19) 48.0(5) yes . .
F(9) O(16) O(19) 126.1(11) yes . .
S(10) O(17) O(19) 73.1(7) yes . .
S(10) O(17) O(20) 73.8(9) yes . .
S(11) O(17) O(19) 52.8(6) yes . .
S(11) O(17) O(20) 93.8(9) yes . .
O(19) O(17) O(20) 146.6(12) yes . .
S(10) O(19) O(16) 79.6(6) yes . .
S(10) O(19) O(17) 54.6(7) yes . .
S(11) O(19) O(16) 51.3(5) yes . .
S(11) O(19) O(17) 83.5(8) yes . .
O(16) O(19) O(17) 129.4(12) yes . .
S(10) O(20) O(17) 50.0(7) yes . .
S(11) O(20) O(17) 49.8(6) yes . .
Ni(1) N(1) C(1) 118.0(2) yes . .
Ni(1) N(1) C(5) 107.1(2) yes . 2_666
C(1) N(1) C(5) 111.2(3) yes . 2_666
Ni(1) N(2) C(3) 118.3(2) yes . .
Ni(1) N(2) C(4) 105.8(2) yes . .
C(3) N(2) C(4) 111.4(3) yes . .
Ni(2) N(3) C(9) 117.6(2) yes . .
Ni(2) N(3) C(13) 107.1(2) yes . 2_556
C(9) N(3) C(13) 111.3(3) yes . 2_556
Ni(2) N(4) C(11) 119.5(3) yes . .
Ni(2) N(4) C(12) 107.0(2) yes . .
C(11) N(4) C(12) 111.7(2) yes . .
Ni(3) N(5) C(17) 117.5(2) yes . .
Ni(3) N(5) C(26) 107.5(2) yes . .
C(17) N(5) C(26) 111.3(3) yes . .
Ni(3) N(6) C(19) 119.5(2) yes . .
Ni(3) N(6) C(20) 107.8(2) yes . .
C(19) N(6) C(20) 110.4(3) yes . .
Ni(3) N(7) C(21) 107.2(2) yes . .
Ni(3) N(7) C(22) 118.8(2) yes . .
C(21) N(7) C(22) 111.0(3) yes . .
Ni(3) N(8) C(24) 118.4(2) yes . .
Ni(3) N(8) C(25) 107.5(2) yes . .
C(24) N(8) C(25) 111.4(3) yes . .
N(1) C(1) C(2) 112.9(3) yes . .
C(1) C(2) C(3) 113.0(3) yes . .
N(2) C(3) C(2) 112.4(4) yes . .
N(2) C(4) C(5) 108.0(3) yes . .
N(1) C(5) C(4) 106.8(3) yes 2_666 .
S(1) C(6) C(7) 111.6(3) yes . .
S(2) C(7) C(6) 108.6(3) yes . .
N(3) C(9) C(10) 112.1(3) yes . .
C(9) C(10) C(11) 112.7(3) yes . .
N(4) C(11) C(10) 111.4(3) yes . .
N(4) C(12) C(13) 106.6(3) yes . .
N(3) C(13) C(12) 106.2(3) yes 2_556 .
S(3) C(14) C(15) 111.8(3) yes . .
S(4) C(15) C(14) 112.5(3) yes . .
N(5) C(17) C(18) 111.1(3) yes . .
C(17) C(18) C(19) 112.1(3) yes . .
N(6) C(19) C(18) 112.3(3) yes . .
N(6) C(20) C(21) 106.8(3) yes . .
N(7) C(21) C(20) 106.8(3) yes . .
N(7) C(22) C(23) 111.6(3) yes . .
C(22) C(23) C(24) 112.8(3) yes . .
N(8) C(24) C(23) 111.7(4) yes . .
N(8) C(25) C(26) 106.0(3) yes . .
N(5) C(26) C(25) 107.0(3) yes . .
S(5) C(27) C(28) 112.4(2) yes . .
S(6) C(28) C(27) 112.3(3) yes . .
S(7) C(30) C(31) 112.9(3) yes . .
S(8) C(31) C(30) 114.1(3) yes . .
S(8) C(32) C(33) 113(2) yes . .
S(8) C(33) C(32) 51(2) yes . .
S(9) C(34) F(1) 111.9(4) yes . .
S(9) C(34) F(2) 111.4(4) yes . .
S(9) C(34) F(3) 108.5(6) yes . .
F(1) C(34) F(2) 108.9(7) yes . .
F(1) C(34) F(3) 108.6(5) yes . .
F(2) C(34) F(3) 107.4(5) yes . .
S(10) C(35) F(4) 94.3(9) yes . .
S(10) C(35) F(5) 104.1(8) yes . .
S(10) C(35) F(6) 121.5(10) yes . .
S(10) C(35) F(7) 127.4(10) yes . .
S(10) C(35) F(8) 115.6(8) yes . .
S(10) C(35) C(36) 76.6(18) yes . .
S(11) C(35) F(4) 113.1(10) yes . .
S(11) C(35) F(5) 96.6(8) yes . .
S(11) C(35) F(6) 104.8(9) yes . .
S(11) C(35) F(7) 124.0(10) yes . .
S(11) C(35) F(8) 114.9(8) yes . .
S(11) C(35) C(36) 56.5(17) yes . .
F(4) C(35) F(5) 129.0(10) yes . .
F(4) C(35) F(6) 112.3(10) yes . .
F(4) C(35) F(7) 71.4(9) yes . .
F(4) C(35) F(8) 105.5(10) yes . .
F(4) C(35) C(36) 166(2) yes . .
F(5) C(35) F(6) 97.8(7) yes . .
F(5) C(35) F(7) 124.6(12) yes . .
F(5) C(35) F(8) 24.0(5) yes . .
F(5) C(35) C(36) 64.8(13) yes . .
F(6) C(35) F(8) 106.3(9) yes . .
F(6) C(35) C(36) 65.2(13) yes . .
F(7) C(35) F(8) 117.0(13) yes . .
F(7) C(35) C(36) 105.2(15) yes . .
F(8) C(35) C(36) 88.6(14) yes . .
S(10) C(36) F(5) 112.4(8) yes . .
S(10) C(36) F(6) 132.8(9) yes . .
S(10) C(36) F(7) 109.8(7) yes . .
S(10) C(36) F(8) 109.9(6) yes . .
S(10) C(36) F(9) 112.6(12) yes . .
S(10) C(36) C(35) 82.0(17) yes . .
S(11) C(36) F(5) 117.1(9) yes . .
S(11) C(36) F(6) 130.0(10) yes . .
S(11) C(36) F(7) 121.9(8) yes . .
S(11) C(36) F(8) 123.9(8) yes . .
S(11) C(36) F(9) 90.9(11) yes . .
S(11) C(36) C(35) 103.5(18) yes . .
F(5) C(36) F(6) 112.2(13) yes . .
F(5) C(36) F(7) 111.9(12) yes . .
F(5) C(36) F(9) 103.8(9) yes . .
F(5) C(36) C(35) 88.5(16) yes . .
F(6) C(36) F(8) 104.3(13) yes . .
F(6) C(36) F(9) 69.9(9) yes . .
F(6) C(36) C(35) 84.7(17) yes . .
F(7) C(36) F(8) 91.2(10) yes . .
F(7) C(36) F(9) 106.1(9) yes . .
F(7) C(36) C(35) 48.3(13) yes . .
F(8) C(36) F(9) 124.3(10) yes . .
F(8) C(36) C(35) 64.1(14) yes . .
F(9) C(36) C(35) 154.4(19) yes . .
N(9) C(38) C(37) 177.0(7) yes . .
Ni(1) N(1) H(2) 106.6 no . .
C(1) N(1) H(2) 106.6 no . .
C(5) N(1) H(2) 106.6 no 2_666 .
Ni(1) N(2) H(1) 106.9 no . .
C(3) N(2) H(1) 106.9 no . .
C(4) N(2) H(1) 106.9 no . .
Ni(2) N(3) H(3) 106.8 no . .
C(9) N(3) H(3) 106.8 no . .
C(13) N(3) H(3) 106.7 no 2_556 .
Ni(2) N(4) H(4) 105.9 no . .
C(11) N(4) H(4) 105.9 no . .
C(12) N(4) H(4) 105.9 no . .
Ni(3) N(5) H(5) 106.6 no . .
C(17) N(5) H(5) 106.6 no . .
C(26) N(5) H(5) 106.6 no . .
Ni(3) N(6) H(6) 106.1 no . .
C(19) N(6) H(6) 106.1 no . .
C(20) N(6) H(6) 106.1 no . .
Ni(3) N(7) H(7) 106.3 no . .
C(21) N(7) H(7) 106.3 no . .
C(22) N(7) H(7) 106.3 no . .
Ni(3) N(8) H(8) 106.3 no . .
C(24) N(8) H(8) 106.2 no . .
C(25) N(8) H(8) 106.3 no . .
N(1) C(1) H(13) 109.0 no . .
N(1) C(1) H(14) 109.0 no . .
C(2) C(1) H(13) 109.0 no . .
C(2) C(1) H(14) 109.0 no . .
H(13) C(1) H(14) 107.8 no . .
C(1) C(2) H(11) 109.0 no . .
C(1) C(2) H(12) 109.0 no . .
C(3) C(2) H(11) 109.0 no . .
C(3) C(2) H(12) 109.0 no . .
H(11) C(2) H(12) 107.8 no . .
N(2) C(3) H(9) 109.1 no . .
N(2) C(3) H(10) 109.1 no . .
C(2) C(3) H(9) 109.1 no . .
C(2) C(3) H(10) 109.1 no . .
H(9) C(3) H(10) 107.8 no . .
N(2) C(4) H(17) 110.1 no . .
N(2) C(4) H(18) 110.1 no . .
C(5) C(4) H(17) 110.1 no . .
C(5) C(4) H(18) 110.1 no . .
H(17) C(4) H(18) 108.4 no . .
N(1) C(5) H(15) 110.4 no 2_666 .
N(1) C(5) H(16) 110.4 no 2_666 .
C(4) C(5) H(15) 110.4 no . .
C(4) C(5) H(16) 110.4 no . .
H(15) C(5) H(16) 108.6 no . .
S(1) C(6) H(19) 109.3 no . .
S(1) C(6) H(20) 109.3 no . .
C(7) C(6) H(19) 109.3 no . .
C(7) C(6) H(20) 109.3 no . .
H(19) C(6) H(20) 108.0 no . .
S(2) C(7) H(21) 110.0 no . .
S(2) C(7) H(22) 110.0 no . .
C(6) C(7) H(21) 110.0 no . .
C(6) C(7) H(22) 110.0 no . .
H(21) C(7) H(22) 108.4 no . .
S(2) C(8) H(23) 109.5 no . .
S(2) C(8) H(24) 109.5 no . .
S(2) C(8) H(25) 109.5 no . .
H(23) C(8) H(24) 109.5 no . .
H(23) C(8) H(25) 109.5 no . .
H(24) C(8) H(25) 109.5 no . .
N(3) C(9) H(26) 109.2 no . .
N(3) C(9) H(27) 109.2 no . .
C(10) C(9) H(26) 109.2 no . .
C(10) C(9) H(27) 109.2 no . .
H(26) C(9) H(27) 107.9 no . .
C(9) C(10) H(28) 109.1 no . .
C(9) C(10) H(29) 109.1 no . .
C(11) C(10) H(28) 109.1 no . .
C(11) C(10) H(29) 109.1 no . .
H(28) C(10) H(29) 107.8 no . .
N(4) C(11) H(30) 109.3 no . .
N(4) C(11) H(31) 109.3 no . .
C(10) C(11) H(30) 109.3 no . .
C(10) C(11) H(31) 109.3 no . .
H(30) C(11) H(31) 108.0 no . .
N(4) C(12) H(32) 110.4 no . .
N(4) C(12) H(33) 110.4 no . .
C(13) C(12) H(32) 110.4 no . .
C(13) C(12) H(33) 110.4 no . .
H(32) C(12) H(33) 108.6 no . .
N(3) C(13) H(34) 110.5 no 2_556 .
N(3) C(13) H(35) 110.5 no 2_556 .
C(12) C(13) H(34) 110.5 no . .
C(12) C(13) H(35) 110.5 no . .
H(34) C(13) H(35) 108.7 no . .
S(3) C(14) H(36) 109.3 no . .
S(3) C(14) H(37) 109.3 no . .
C(15) C(14) H(36) 109.3 no . .
C(15) C(14) H(37) 109.3 no . .
H(36) C(14) H(37) 107.9 no . .
S(4) C(15) H(38) 109.1 no . .
S(4) C(15) H(39) 109.1 no . .
C(14) C(15) H(38) 109.1 no . .
C(14) C(15) H(39) 109.1 no . .
H(38) C(15) H(39) 107.8 no . .
S(4) C(16) H(40) 109.5 no . .
S(4) C(16) H(41) 109.5 no . .
S(4) C(16) H(42) 109.5 no . .
H(40) C(16) H(41) 109.5 no . .
H(40) C(16) H(42) 109.5 no . .
H(41) C(16) H(42) 109.5 no . .
N(5) C(17) H(43) 109.4 no . .
N(5) C(17) H(44) 109.4 no . .
C(18) C(17) H(43) 109.4 no . .
C(18) C(17) H(44) 109.4 no . .
H(43) C(17) H(44) 108.0 no . .
C(17) C(18) H(45) 109.2 no . .
C(17) C(18) H(46) 109.2 no . .
C(19) C(18) H(45) 109.2 no . .
C(19) C(18) H(46) 109.2 no . .
H(45) C(18) H(46) 107.9 no . .
N(6) C(19) H(47) 109.2 no . .
N(6) C(19) H(48) 109.2 no . .
C(18) C(19) H(47) 109.1 no . .
C(18) C(19) H(48) 109.1 no . .
H(47) C(19) H(48) 107.9 no . .
N(6) C(20) H(49) 110.4 no . .
N(6) C(20) H(50) 110.4 no . .
C(21) C(20) H(49) 110.4 no . .
C(21) C(20) H(50) 110.4 no . .
H(49) C(20) H(50) 108.6 no . .
N(7) C(21) H(51) 110.4 no . .
N(7) C(21) H(52) 110.4 no . .
C(20) C(21) H(51) 110.4 no . .
C(20) C(21) H(52) 110.3 no . .
H(51) C(21) H(52) 108.6 no . .
N(7) C(22) H(53) 109.3 no . .
N(7) C(22) H(54) 109.3 no . .
C(23) C(22) H(53) 109.3 no . .
C(23) C(22) H(54) 109.3 no . .
H(53) C(22) H(54) 108.0 no . .
C(22) C(23) H(55) 109.0 no . .
C(22) C(23) H(56) 109.0 no . .
C(24) C(23) H(55) 109.0 no . .
C(24) C(23) H(56) 109.0 no . .
H(55) C(23) H(56) 107.8 no . .
N(8) C(24) H(57) 109.3 no . .
N(8) C(24) H(58) 109.3 no . .
C(23) C(24) H(57) 109.3 no . .
C(23) C(24) H(58) 109.3 no . .
H(57) C(24) H(58) 107.9 no . .
N(8) C(25) H(59) 110.5 no . .
N(8) C(25) H(60) 110.5 no . .
C(26) C(25) H(59) 110.5 no . .
C(26) C(25) H(60) 110.5 no . .
H(59) C(25) H(60) 108.7 no . .
N(5) C(26) H(61) 110.3 no . .
N(5) C(26) H(62) 110.3 no . .
C(25) C(26) H(61) 110.3 no . .
C(25) C(26) H(62) 110.3 no . .
H(61) C(26) H(62) 108.6 no . .
S(5) C(27) H(63) 109.1 no . .
S(5) C(27) H(64) 109.1 no . .
C(28) C(27) H(63) 109.1 no . .
C(28) C(27) H(64) 109.1 no . .
H(63) C(27) H(64) 107.9 no . .
S(6) C(28) H(65) 109.1 no . .
S(6) C(28) H(66) 109.1 no . .
C(27) C(28) H(65) 109.1 no . .
C(27) C(28) H(66) 109.1 no . .
H(65) C(28) H(66) 107.9 no . .
S(6) C(29) H(67) 109.5 no . .
S(6) C(29) H(68) 109.5 no . .
S(6) C(29) H(69) 109.5 no . .
H(67) C(29) H(68) 109.5 no . .
H(67) C(29) H(69) 109.5 no . .
H(68) C(29) H(69) 109.5 no . .
S(7) C(30) H(70) 109.0 no . .
S(7) C(30) H(71) 109.0 no . .
C(31) C(30) H(70) 109.0 no . .
C(31) C(30) H(71) 109.0 no . .
H(70) C(30) H(71) 107.8 no . .
S(8) C(31) H(72) 108.7 no . .
S(8) C(31) H(73) 108.7 no . .
C(30) C(31) H(72) 108.7 no . .
C(30) C(31) H(73) 108.7 no . .
H(72) C(31) H(73) 107.6 no . .
C(38) C(37) H(74) 109.5 no . .
C(38) C(37) H(75) 109.5 no . .
C(38) C(37) H(76) 109.5 no . .
H(74) C(37) H(75) 109.5 no . .
H(74) C(37) H(76) 109.5 no . .
H(75) C(37) H(76) 109.5 no . .

loop_
_geom_bond_atom_site_label_1
_geom_bond_atom_site_label_2
_geom_bond_distance
_geom_bond_publ_flag
_geom_bond_site_symmetry_2
Ni(1) O(1) 2.077(3) yes .
Ni(1) O(1) 2.077(3) yes 2_666
Ni(1) N(1) 1.980(2) yes .
Ni(1) N(1) 1.980(2) yes 2_666
Ni(1) N(2) 1.986(3) yes .
Ni(1) N(2) 1.986(3) yes 2_666
Ni(2) O(4) 2.106(2) yes .
Ni(2) O(4) 2.106(2) yes 2_556
Ni(2) N(3) 1.980(2) yes .
Ni(2) N(3) 1.980(2) yes 2_556
Ni(2) N(4) 1.990(4) yes .
Ni(2) N(4) 1.990(4) yes 2_556
Ni(3) O(7) 2.089(2) yes .
Ni(3) O(10) 2.089(2) yes .
Ni(3) N(5) 1.975(3) yes .
Ni(3) N(6) 1.967(3) yes .
Ni(3) N(7) 1.986(3) yes .
Ni(3) N(8) 1.968(3) yes .
S(1) O(1) 1.480(2) yes .
S(1) O(2) 1.431(2) yes .
S(1) O(3) 1.457(3) yes .
S(1) C(6) 1.774(5) yes .
S(2) C(7) 1.815(6) yes .
S(2) C(8) 1.796(5) yes .
S(3) O(4) 1.487(2) yes .
S(3) O(5) 1.450(2) yes .
S(3) O(6) 1.453(4) yes .
S(3) C(14) 1.762(3) yes .
S(4) C(15) 1.821(4) yes .
S(4) C(16) 1.779(5) yes .
S(5) O(7) 1.483(2) yes .
S(5) O(8) 1.448(4) yes .
S(5) O(9) 1.439(4) yes .
S(5) C(27) 1.773(3) yes .
S(6) C(28) 1.794(4) yes .
S(6) C(29) 1.711(7) yes .
S(7) O(10) 1.480(2) yes .
S(7) O(11) 1.460(4) yes .
S(7) O(12) 1.440(3) yes .
S(7) C(30) 1.769(4) yes .
S(8) C(31) 1.798(4) yes .
S(8) C(32) 1.684(18) yes .
S(8) C(33) 2.01(2) yes .
S(9) O(13) 1.449(4) yes .
S(9) O(14) 1.432(5) yes .
S(9) O(15) 1.417(3) yes .
S(9) C(34) 1.806(6) yes .
S(10) S(11) 0.660(3) yes .
S(10) O(16) 1.954(13) yes .
S(10) O(17) 1.135(10) yes .
S(10) O(18) 1.459(4) yes .
S(10) O(19) 1.332(9) yes .
S(10) O(20) 1.422(13) yes .
S(10) C(35) 1.793(15) yes .
S(10) C(36) 1.761(15) yes .
S(11) F(9) 2.084(13) yes .
S(11) O(16) 1.335(13) yes .
S(11) O(17) 1.586(10) yes .
S(11) O(18) 1.432(4) yes .
S(11) O(19) 1.272(9) yes .
S(11) O(20) 2.071(13) yes .
S(11) C(35) 1.881(15) yes .
S(11) C(36) 1.614(17) yes .
F(1) C(34) 1.309(7) yes .
F(2) C(34) 1.330(9) yes .
F(3) C(34) 1.365(10) yes .
F(4) F(7) 1.384(11) yes .
F(4) C(35) 1.257(14) yes .
F(5) F(8) 0.600(10) yes .
F(5) C(35) 1.468(12) yes .
F(5) C(36) 1.329(14) yes .
F(6) F(7) 0.867(11) yes .
F(6) F(9) 1.429(16) yes .
F(6) C(35) 1.312(12) yes .
F(6) C(36) 1.197(15) yes .
F(7) C(35) 1.106(14) yes .
F(7) C(36) 1.429(16) yes .
F(8) C(35) 1.291(12) yes .
F(8) C(36) 1.435(15) yes .
F(9) O(16) 1.69(2) yes .
F(9) C(36) 1.294(15) yes .
O(16) O(19) 1.689(15) yes .
O(17) O(19) 1.103(14) yes .
O(17) O(20) 1.23(2) yes .
N(1) C(1) 1.482(6) yes .
N(1) C(5) 1.483(4) yes 2_666
N(2) C(3) 1.485(6) yes .
N(2) C(4) 1.492(4) yes .
N(3) C(9) 1.486(4) yes .
N(3) C(13) 1.484(6) yes 2_556
N(4) C(11) 1.481(4) yes .
N(4) C(12) 1.479(4) yes .
N(5) C(17) 1.487(6) yes .
N(5) C(26) 1.476(4) yes .
N(6) C(19) 1.488(6) yes .
N(6) C(20) 1.489(4) yes .
N(7) C(21) 1.482(4) yes .
N(7) C(22) 1.478(7) yes .
N(8) C(24) 1.484(7) yes .
N(8) C(25) 1.486(4) yes .
N(9) C(38) 1.135(11) yes .
C(1) C(2) 1.508(6) yes .
C(2) C(3) 1.495(5) yes .
C(4) C(5) 1.492(7) yes .
C(6) C(7) 1.518(6) yes .
C(9) C(10) 1.518(7) yes .
C(10) C(11) 1.515(5) yes .
C(12) C(13) 1.511(5) yes .
C(14) C(15) 1.496(8) yes .
C(17) C(18) 1.509(5) yes .
C(18) C(19) 1.514(5) yes .
C(20) C(21) 1.508(7) yes .
C(22) C(23) 1.520(5) yes .
C(23) C(24) 1.518(6) yes .
C(25) C(26) 1.499(8) yes .
C(27) C(28) 1.493(7) yes .
C(30) C(31) 1.483(8) yes .
C(32) C(33) 0.63(2) yes .
C(35) C(36) 0.660(17) yes .
C(37) C(38) 1.446(13) yes .
N(1) H(2) 0.930 no .
N(2) H(1) 0.930 no .
N(3) H(3) 0.930 no .
N(4) H(4) 0.930 no .
N(5) H(5) 0.930 no .
N(6) H(6) 0.930 no .
N(7) H(7) 0.930 no .
N(8) H(8) 0.930 no .
C(1) H(13) 0.990 no .
C(1) H(14) 0.990 no .
C(2) H(11) 0.990 no .
C(2) H(12) 0.990 no .
C(3) H(9) 0.990 no .
C(3) H(10) 0.990 no .
C(4) H(17) 0.990 no .
C(4) H(18) 0.990 no .
C(5) H(15) 0.990 no .
C(5) H(16) 0.990 no .
C(6) H(19) 0.990 no .
C(6) H(20) 0.990 no .
C(7) H(21) 0.990 no .
C(7) H(22) 0.990 no .
C(8) H(23) 0.980 no .
C(8) H(24) 0.980 no .
C(8) H(25) 0.980 no .
C(9) H(26) 0.990 no .
C(9) H(27) 0.990 no .
C(10) H(28) 0.990 no .
C(10) H(29) 0.990 no .
C(11) H(30) 0.990 no .
C(11) H(31) 0.990 no .
C(12) H(32) 0.990 no .
C(12) H(33) 0.990 no .
C(13) H(34) 0.990 no .
C(13) H(35) 0.990 no .
C(14) H(36) 0.990 no .
C(14) H(37) 0.990 no .
C(15) H(38) 0.990 no .
C(15) H(39) 0.990 no .
C(16) H(40) 0.980 no .
C(16) H(41) 0.980 no .
C(16) H(42) 0.980 no .
C(17) H(43) 0.990 no .
C(17) H(44) 0.990 no .
C(18) H(45) 0.990 no .
C(18) H(46) 0.990 no .
C(19) H(47) 0.990 no .
C(19) H(48) 0.990 no .
C(20) H(49) 0.990 no .
C(20) H(50) 0.990 no .
C(21) H(51) 0.990 no .
C(21) H(52) 0.990 no .
C(22) H(53) 0.990 no .
C(22) H(54) 0.990 no .
C(23) H(55) 0.990 no .
C(23) H(56) 0.990 no .
C(24) H(57) 0.990 no .
C(24) H(58) 0.990 no .
C(25) H(59) 0.990 no .
C(25) H(60) 0.990 no .
C(26) H(61) 0.990 no .
C(26) H(62) 0.990 no .
C(27) H(63) 0.990 no .
C(27) H(64) 0.990 no .
C(28) H(65) 0.990 no .
C(28) H(66) 0.990 no .
C(29) H(67) 0.980 no .
C(29) H(68) 0.980 no .
C(29) H(69) 0.980 no .
C(30) H(70) 0.990 no .
C(30) H(71) 0.990 no .
C(31) H(72) 0.990 no .
C(31) H(73) 0.990 no .
C(37) H(74) 0.980 no .
C(37) H(75) 0.980 no .
C(37) H(76) 0.980 no .

loop_
_geom_contact_atom_site_label_1
_geom_contact_atom_site_label_2
_geom_contact_distance
_geom_contact_site_symmetry_2
S(6) C(27) 3.512(4) 2_656
F(1) F(4) 2.970(15) 2_666
F(1) F(5) 3.468(11) 2_666
F(1) F(7) 3.132(12) 2_666
F(1) F(8) 2.942(10) 2_666
F(1) C(25) 3.500(5) 1_564
F(1) C(35) 3.385(16) 2_666
F(2) F(4) 3.155(12) 2_666
F(2) F(5) 3.506(10) 2_666
F(2) F(8) 2.973(8) 2_666
F(2) C(23) 3.345(7) 2_666
F(3) C(37) 3.289(10) 2_665
F(4) F(1) 2.970(15) 2_666
F(4) F(2) 3.155(12) 2_666
F(4) O(14) 3.526(13) 2_666
F(4) C(9) 3.475(11) 1_655
F(4) C(34) 3.523(16) 2_666
F(5) F(1) 3.468(11) 2_666
F(5) F(2) 3.506(10) 2_666
F(5) F(5) 2.662(10) 2_657
F(5) F(8) 3.099(9) 2_657
F(5) C(24) 3.556(8) .
F(5) C(25) 3.576(11) 2_657
F(6) O(12) 3.313(9) 2_657
F(6) C(16) 3.193(9) 1_655
F(6) C(25) 3.445(11) 2_657
F(7) F(1) 3.132(12) 2_666
F(8) F(1) 2.942(10) 2_666
F(8) F(2) 2.973(8) 2_666
F(8) F(5) 3.099(9) 2_657
F(8) F(8) 3.584(7) 2_657
F(8) C(24) 3.574(7) .
F(8) C(25) 3.579(8) 2_657
F(8) C(34) 3.519(11) 2_666
F(9) C(16) 3.164(11) 1_655
F(9) C(24) 3.208(13) 2_657
O(2) O(5) 3.271(5) 2_656
O(2) N(3) 3.550(4) 1_655
O(2) C(12) 3.087(4) 2_656
O(2) C(13) 3.117(4) 2_656
O(3) O(8) 3.204(4) 2_666
O(3) N(7) 3.344(4) 2_666
O(3) C(21) 3.267(4) 2_666
O(3) C(22) 3.551(4) 2_666
O(5) O(2) 3.271(5) 2_656
O(5) N(2) 3.049(3) 2_656
O(5) C(3) 3.258(4) 2_656
O(5) C(4) 3.219(4) 2_656
O(6) C(17) 3.319(5) .
O(6) C(18) 3.439(5) .
O(6) C(28) 3.445(6) .
O(7) O(17) 3.450(13) .
O(7) O(19) 3.579(8) .
O(8) O(3) 3.204(4) 2_666
O(8) N(1) 3.331(5) 2_666
O(8) C(4) 3.287(5) .
O(8) C(5) 3.197(6) .
O(9) C(6) 3.597(5) 2_666
O(9) C(11) 3.578(6) 2_556
O(11) O(11) 3.214(4) 2_557
O(11) N(5) 3.093(4) 2_557
O(11) C(17) 3.280(4) 2_557
O(11) C(26) 3.155(5) 2_557
O(12) F(6) 3.313(9) 2_657
O(12) C(16) 3.262(9) 2_557
O(12) C(17) 3.382(5) 2_557
O(12) C(18) 3.528(4) 2_557
O(13) N(6) 2.935(3) 2_566
O(13) C(8) 3.555(6) 2_666
O(13) C(19) 3.521(5) 2_566
O(13) C(20) 3.153(4) 2_566
O(13) C(21) 3.596(5) 2_566
O(13) C(30) 3.410(6) 2_566
O(14) F(4) 3.526(13) 2_666
O(14) C(1) 3.489(6) .
O(14) C(19) 3.382(5) 2_566
O(15) C(1) 3.384(8) .
O(15) C(2) 3.531(7) .
O(15) C(8) 3.518(8) 2_666
O(15) C(37) 3.423(10) .
O(16) C(37) 3.50(2) 2_656
O(17) O(7) 3.450(13) .
O(17) N(8) 2.922(10) .
O(17) C(24) 3.471(11) .
O(17) C(25) 3.468(11) .
O(17) C(27) 3.268(14) .
O(18) C(9) 3.246(5) 1_655
O(18) C(10) 3.220(5) 1_655
O(18) C(16) 3.598(6) 1_655
O(18) C(29) 3.442(10) .
O(19) O(7) 3.579(8) .
O(19) N(8) 2.960(7) .
O(19) C(25) 3.015(8) .
O(19) C(26) 3.199(9) .
O(19) C(27) 3.579(10) .
O(20) C(5) 3.550(12) .
O(20) C(9) 3.411(12) 1_655
N(1) O(8) 3.331(5) 2_666
N(2) O(5) 3.049(3) 2_656
N(3) O(2) 3.550(4) 1_455
N(5) O(11) 3.093(4) 2_557
N(6) O(13) 2.935(3) 2_566
N(7) O(3) 3.344(4) 2_666
N(8) O(17) 2.922(10) .
N(8) O(19) 2.960(7) .
N(9) C(14) 3.490(10) 2_656
C(1) O(14) 3.489(6) .
C(1) O(15) 3.384(8) .
C(2) O(15) 3.531(7) .
C(3) O(5) 3.258(4) 2_656
C(4) O(5) 3.219(4) 2_656
C(4) O(8) 3.287(5) .
C(5) O(8) 3.197(6) .
C(5) O(20) 3.550(12) .
C(6) O(9) 3.597(5) 2_666
C(8) O(13) 3.555(6) 2_666
C(8) O(15) 3.518(8) 2_666
C(8) C(21) 3.599(6) 1_655
C(9) F(4) 3.475(11) 1_455
C(9) O(18) 3.246(5) 1_455
C(9) O(20) 3.411(12) 1_455
C(10) O(18) 3.220(5) 1_455
C(11) O(9) 3.578(6) 2_556
C(12) O(2) 3.087(4) 2_656
C(13) O(2) 3.117(4) 2_656
C(13) C(19) 3.395(6) 2_556
C(14) N(9) 3.490(10) 2_656
C(16) F(6) 3.193(9) 1_455
C(16) F(9) 3.164(11) 1_455
C(16) O(12) 3.262(9) 2_557
C(16) O(18) 3.598(6) 1_455
C(16) C(33) 3.50(2) 1_545
C(17) O(6) 3.319(5) .
C(17) O(11) 3.280(4) 2_557
C(17) O(12) 3.382(5) 2_557
C(18) O(6) 3.439(5) .
C(18) O(12) 3.528(4) 2_557
C(19) O(13) 3.521(5) 2_566
C(19) O(14) 3.382(5) 2_566
C(19) C(13) 3.395(6) 2_556
C(20) O(13) 3.153(4) 2_566
C(21) O(3) 3.267(4) 2_666
C(21) O(13) 3.596(5) 2_566
C(21) C(8) 3.599(6) 1_455
C(22) O(3) 3.551(4) 2_666
C(23) F(2) 3.345(7) 2_666
C(24) F(5) 3.556(8) .
C(24) F(8) 3.574(7) .
C(24) F(9) 3.208(13) 2_657
C(24) O(17) 3.471(11) .
C(25) F(1) 3.500(5) 1_546
C(25) F(5) 3.576(11) 2_657
C(25) F(6) 3.445(11) 2_657
C(25) F(8) 3.579(8) 2_657
C(25) O(17) 3.468(11) .
C(25) O(19) 3.015(8) .
C(26) O(11) 3.155(5) 2_557
C(26) O(19) 3.199(9) .
C(27) S(6) 3.512(4) 2_656
C(27) O(17) 3.268(14) .
C(27) O(19) 3.579(10) .
C(28) O(6) 3.445(6) .
C(29) O(18) 3.442(10) .
C(30) O(13) 3.410(6) 2_566
C(32) C(37) 3.517(19) 2_566
C(33) C(16) 3.50(2) 1_565
C(33) C(37) 3.37(2) 2_566
C(34) F(4) 3.523(16) 2_666
C(34) F(8) 3.519(11) 2_666
C(35) F(1) 3.385(16) 2_666
C(37) F(3) 3.289(10) 2_665
C(37) O(15) 3.423(10) .
C(37) O(16) 3.50(2) 2_656
C(37) C(32) 3.517(19) 2_566
C(37) C(33) 3.37(2) 2_566
S(1) H(51) 3.493 2_666
S(2) H(19) 2.988 2_766
S(2) H(30) 3.452 1_665
S(2) H(31) 3.401 1_665
S(2) H(32) 3.542 1_665
S(2) H(33) 3.399 1_665
S(2) H(49) 3.198 1_655
S(2) H(51) 3.404 1_655
S(2) H(68) 3.308 1_565
S(3) H(10) 3.594 2_656
S(4) H(24) 2.832 1_445
S(4) H(51) 3.422 1_545
S(4) H(52) 3.152 1_545
S(4) H(53) 3.209 1_545
S(4) H(54) 3.253 1_545
S(4) H(72) 3.086 1_545
S(4) H(73) 2.901 2_557
S(5) H(17) 3.440 .
S(5) H(20) 3.297 2_666
S(6) H(9) 3.443 2_656
S(6) H(10) 3.329 2_656
S(6) H(17) 3.237 2_656
S(6) H(18) 3.367 2_656
S(6) H(28) 3.325 1_655
S(6) H(31) 3.449 1_655
S(6) H(63) 2.723 2_656
S(6) H(65) 3.448 2_656
S(7) H(40) 3.518 2_557
S(7) H(43) 2.927 2_557
S(7) H(62) 3.467 2_557
S(8) H(41) 3.045 1_565
S(8) H(53) 3.315 2_567
S(8) H(56) 3.082 2_567
S(9) H(6) 3.244 2_566
S(9) H(14) 3.266 .
S(9) H(21) 3.465 2_666
S(9) H(25) 2.918 2_666
S(9) H(48) 3.305 2_566
S(9) H(49) 3.301 2_566
S(10) H(8) 3.049 .
S(10) H(26) 3.447 1_655
S(10) H(27) 3.565 1_655
S(10) H(28) 3.324 1_655
S(10) H(60) 3.596 .
S(10) H(64) 2.895 .
S(11) H(8) 3.271 .
S(11) H(42) 3.497 1_655
S(11) H(60) 3.409 .
S(11) H(64) 3.241 .
S(11) H(67) 3.571 .
S(11) H(74) 3.367 2_656
F(1) H(45) 3.023 2_566
F(1) H(59) 3.274 1_564
F(1) H(60) 3.111 1_564
F(1) H(62) 3.035 1_564
F(2) H(13) 2.811 .
F(2) H(55) 3.202 2_666
F(2) H(56) 2.711 2_666
F(2) H(57) 3.291 2_666
F(3) H(70) 3.095 2_566
F(3) H(74) 3.501 2_665
F(3) H(75) 2.365 2_665
F(3) H(76) 3.542 .
F(4) H(26) 2.910 1_655
F(4) H(27) 3.097 1_655
F(5) H(8) 3.522 .
F(5) H(57) 2.657 .
F(5) H(57) 3.120 2_657
F(5) H(59) 3.498 2_657
F(5) H(60) 3.062 .
F(5) H(60) 2.824 2_657
F(6) H(40) 2.740 1_655
F(6) H(41) 3.361 1_655
F(6) H(42) 2.976 1_655
F(6) H(57) 3.256 2_657
F(6) H(58) 3.110 2_657
F(6) H(59) 2.820 2_657
F(6) H(60) 3.230 2_657
F(7) H(27) 3.448 1_655
F(7) H(40) 3.198 1_655
F(7) H(42) 3.258 1_655
F(7) H(45) 3.479 1_655
F(7) H(46) 3.198 1_655
F(7) H(59) 3.138 2_657
F(7) H(60) 3.539 2_657
F(8) H(57) 2.676 .
F(8) H(57) 3.537 2_657
F(8) H(59) 3.440 2_657
F(8) H(60) 3.495 .
F(8) H(60) 2.831 2_657
F(9) H(40) 3.003 1_655
F(9) H(41) 2.906 1_655
F(9) H(42) 3.044 1_655
F(9) H(57) 2.645 2_657
F(9) H(58) 2.851 2_657
F(9) H(59) 3.535 2_657
O(2) H(3) 2.977 1_655
O(2) H(32) 3.362 2_656
O(2) H(33) 2.452 2_656
O(2) H(34) 2.534 2_656
O(2) H(38) 3.518 2_656
O(3) H(7) 2.811 2_666
O(3) H(38) 2.835 2_656
O(3) H(51) 2.490 2_666
O(3) H(54) 2.883 2_666
O(5) H(1) 2.447 2_656
O(5) H(10) 2.658 2_656
O(5) H(12) 3.570 2_656
O(5) H(18) 2.573 2_656
O(6) H(43) 3.543 .
O(6) H(44) 2.607 .
O(6) H(46) 3.026 .
O(6) H(47) 2.930 .
O(6) H(65) 2.893 .
O(6) H(66) 3.056 .
O(8) H(2) 2.625 2_666
O(8) H(15) 2.684 .
O(8) H(17) 2.597 .
O(8) H(20) 2.941 2_666
O(9) H(4) 3.330 2_556
O(9) H(20) 2.630 2_666
O(9) H(31) 2.729 2_556
O(9) H(32) 2.891 2_556
O(11) H(5) 2.541 2_557
O(11) H(43) 2.672 2_557
O(11) H(45) 3.593 2_557
O(11) H(62) 2.448 2_557
O(12) H(37) 3.115 2_557
O(12) H(40) 2.294 2_557
O(12) H(43) 2.557 2_557
O(12) H(45) 3.315 2_557
O(12) H(46) 3.286 2_557
O(13) H(6) 2.147 2_566
O(13) H(25) 2.643 2_666
O(13) H(48) 3.153 2_566
O(13) H(49) 2.674 2_566
O(13) H(52) 3.048 2_566
O(13) H(70) 2.499 2_566
O(14) H(6) 3.391 2_566
O(14) H(13) 3.324 .
O(14) H(14) 2.744 .
O(14) H(16) 3.487 2_666
O(14) H(21) 2.920 2_666
O(14) H(25) 3.540 2_666
O(14) H(34) 2.885 1_565
O(14) H(48) 2.475 2_566
O(14) H(49) 3.129 2_566
O(15) H(11) 2.921 .
O(15) H(13) 3.349 .
O(15) H(14) 2.821 .
O(15) H(21) 3.527 2_666
O(15) H(22) 3.207 2_666
O(15) H(23) 3.580 2_666
O(15) H(25) 2.661 2_666
O(15) H(76) 2.465 .
O(16) H(8) 3.568 .
O(16) H(60) 2.840 .
O(16) H(61) 3.402 .
O(16) H(74) 2.609 2_656
O(17) H(8) 2.034 .
O(17) H(15) 3.423 .
O(17) H(55) 3.144 .
O(17) H(57) 3.246 .
O(17) H(60) 3.168 .
O(17) H(61) 3.266 .
O(17) H(64) 2.356 .
O(18) H(23) 3.535 1_545
O(18) H(26) 3.230 1_655
O(18) H(27) 2.792 1_655
O(18) H(28) 2.561 1_655
O(18) H(30) 3.343 1_655
O(18) H(42) 2.750 1_655
O(18) H(64) 3.146 .
O(18) H(67) 2.608 .
O(18) H(69) 3.453 .
O(19) H(8) 2.198 .
O(19) H(57) 3.511 .
O(19) H(60) 2.588 .
O(19) H(61) 2.543 .
O(19) H(64) 2.663 .
O(19) H(74) 3.285 2_656
O(20) H(8) 2.916 .
O(20) H(15) 2.617 .
O(20) H(26) 2.692 1_655
O(20) H(27) 3.407 1_655
O(20) H(28) 3.271 1_655
O(20) H(55) 3.056 .
O(20) H(57) 3.583 .
O(20) H(64) 2.837 .
N(3) H(16) 3.426 1_455
N(3) H(18) 3.588 1_455
N(9) H(10) 3.023 .
N(9) H(11) 3.091 .
N(9) H(36) 2.582 2_656
N(9) H(43) 3.285 2_656
N(9) H(44) 3.236 2_656
N(9) H(61) 3.254 2_656
N(9) H(66) 2.994 2_656
N(9) H(69) 2.951 2_656
N(9) H(71) 2.856 1_654
C(1) H(55) 3.274 2_666
C(2) H(54) 3.368 2_666
C(3) H(68) 3.393 2_656
C(4) H(3) 3.586 1_655
C(4) H(26) 3.424 1_655
C(4) H(29) 3.318 1_655
C(4) H(63) 3.320 .
C(5) H(26) 2.882 1_655
C(6) H(50) 3.282 2_666
C(6) H(51) 3.537 2_666
C(7) H(49) 3.239 1_655
C(7) H(68) 3.152 1_565
C(8) H(39) 3.323 1_665
C(8) H(49) 3.127 1_655
C(8) H(51) 3.287 1_655
C(8) H(52) 3.271 1_655
C(8) H(67) 3.365 1_565
C(8) H(68) 3.014 1_565
C(9) H(15) 3.461 1_455
C(9) H(16) 3.297 1_455
C(9) H(18) 3.331 1_455
C(10) H(18) 3.102 1_455
C(10) H(63) 3.360 1_455
C(10) H(64) 3.586 1_455
C(10) H(65) 3.387 2_556
C(10) H(67) 3.146 1_455
C(11) H(65) 3.555 2_556
C(11) H(67) 3.127 1_455
C(12) H(47) 3.152 2_556
C(12) H(48) 3.406 2_556
C(13) H(16) 3.503 2_656
C(13) H(46) 3.583 2_556
C(13) H(47) 3.122 2_556
C(13) H(48) 2.807 2_556
C(14) H(43) 3.582 .
C(14) H(46) 3.500 .
C(15) H(24) 3.061 1_445
C(15) H(51) 3.473 1_545
C(15) H(54) 3.528 1_545
C(16) H(24) 3.254 1_445
C(16) H(73) 3.210 2_557
C(17) H(37) 3.477 .
C(18) H(35) 3.154 2_556
C(18) H(37) 3.490 .
C(19) H(32) 3.204 2_556
C(19) H(34) 3.408 2_556
C(19) H(35) 2.731 2_556
C(20) H(19) 3.493 2_666
C(20) H(21) 3.454 1_455
C(20) H(25) 3.426 1_455
C(21) H(24) 3.073 1_455
C(21) H(25) 3.474 1_455
C(22) H(12) 3.463 2_666
C(23) H(13) 3.029 2_666
C(27) H(17) 3.538 .
C(27) H(28) 3.117 1_655
C(28) H(29) 3.540 2_556
C(29) H(9) 3.228 2_656
C(29) H(10) 3.452 2_656
C(29) H(22) 3.366 1_545
C(29) H(23) 2.764 1_545
C(29) H(28) 3.181 1_655
C(29) H(31) 3.294 1_655
C(29) H(74) 3.494 2_656
C(30) H(43) 3.390 2_557
C(30) H(62) 3.503 2_557
C(32) H(41) 2.922 1_565
C(32) H(74) 3.381 2_566
C(32) H(75) 3.571 1_456
C(32) H(75) 3.285 2_566
C(32) H(76) 3.299 2_566
C(33) H(41) 2.563 1_565
C(33) H(74) 3.158 2_566
C(33) H(75) 3.320 2_566
C(33) H(76) 3.074 2_566
C(36) H(42) 3.512 1_655
C(36) H(57) 3.441 2_657
C(36) H(60) 3.546 2_657
C(37) H(69) 3.057 2_656
C(38) H(11) 3.198 .
C(38) H(61) 3.256 2_656
C(38) H(66) 3.499 2_656
C(38) H(69) 2.741 2_656
C(38) H(71) 3.008 1_654
H(1) O(5) 2.447 2_656
H(1) H(3) 3.362 1_655
H(1) H(38) 3.523 2_656
H(2) O(8) 2.625 2_666
H(2) H(7) 3.213 2_666
H(2) H(54) 3.431 2_666
H(2) H(55) 3.213 2_666
H(3) O(2) 2.977 1_455
H(3) C(4) 3.586 1_455
H(3) H(1) 3.362 1_455
H(3) H(16) 2.997 1_455
H(3) H(18) 2.921 1_455
H(4) O(9) 3.330 2_556
H(4) H(47) 3.066 2_556
H(4) H(65) 3.150 2_556
H(5) O(11) 2.541 2_557
H(5) H(5) 3.322 2_557
H(6) S(9) 3.244 2_566
H(6) O(13) 2.147 2_566
H(6) O(14) 3.391 2_566
H(7) O(3) 2.811 2_666
H(7) H(2) 3.213 2_666
H(7) H(20) 3.507 2_666
H(8) S(10) 3.049 .
H(8) S(11) 3.271 .
H(8) F(5) 3.522 .
H(8) O(16) 3.568 .
H(8) O(17) 2.034 .
H(8) O(19) 2.198 .
H(8) O(20) 2.916 .
H(9) S(6) 3.443 2_656
H(9) C(29) 3.228 2_656
H(9) H(68) 2.623 2_656
H(9) H(69) 3.324 2_656
H(10) S(3) 3.594 2_656
H(10) S(6) 3.329 2_656
H(10) O(5) 2.658 2_656
H(10) N(9) 3.023 .
H(10) C(29) 3.452 2_656
H(10) H(36) 3.344 2_656
H(10) H(66) 3.476 2_656
H(10) H(68) 3.279 2_656
H(10) H(69) 3.224 2_656
H(11) O(15) 2.921 .
H(11) N(9) 3.091 .
H(11) C(38) 3.198 .
H(11) H(54) 3.497 2_666
H(11) H(56) 3.447 2_666
H(11) H(76) 3.363 .
H(12) O(5) 3.570 2_656
H(12) C(22) 3.463 2_666
H(12) H(36) 3.397 2_656
H(12) H(38) 2.959 2_656
H(12) H(54) 2.576 2_666
H(12) H(55) 3.560 2_666
H(12) H(56) 3.504 2_666
H(13) F(2) 2.811 .
H(13) O(14) 3.324 .
H(13) O(15) 3.349 .
H(13) C(23) 3.029 2_666
H(13) H(54) 3.361 2_666
H(13) H(55) 2.421 2_666
H(13) H(56) 2.809 2_666
H(14) S(9) 3.266 .
H(14) O(14) 2.744 .
H(14) O(15) 2.821 .
H(15) O(8) 2.684 .
H(15) O(17) 3.423 .
H(15) O(20) 2.617 .
H(15) C(9) 3.461 1_655
H(15) H(26) 2.548 1_655
H(15) H(55) 3.192 .
H(15) H(63) 3.359 .
H(15) H(64) 3.428 .
H(16) O(14) 3.487 2_666
H(16) N(3) 3.426 1_655
H(16) C(9) 3.297 1_655
H(16) C(13) 3.503 2_656
H(16) H(3) 2.997 1_655
H(16) H(26) 2.497 1_655
H(16) H(34) 2.761 2_656
H(17) S(5) 3.440 .
H(17) S(6) 3.237 2_656
H(17) O(8) 2.597 .
H(17) C(27) 3.538 .
H(17) H(63) 2.864 .
H(18) S(6) 3.367 2_656
H(18) O(5) 2.573 2_656
H(18) N(3) 3.588 1_655
H(18) C(9) 3.331 1_655
H(18) C(10) 3.102 1_655
H(18) H(3) 2.921 1_655
H(18) H(26) 2.948 1_655
H(18) H(28) 3.295 1_655
H(18) H(29) 2.370 1_655
H(18) H(63) 2.986 .
H(19) S(2) 2.988 2_766
H(19) C(20) 3.493 2_666
H(19) H(19) 3.001 2_766
H(19) H(49) 3.435 2_666
H(19) H(50) 2.922 2_666
H(19) H(51) 3.112 2_666
H(20) S(5) 3.297 2_666
H(20) O(8) 2.941 2_666
H(20) O(9) 2.630 2_666
H(20) H(7) 3.507 2_666
H(20) H(50) 2.756 2_666
H(20) H(51) 3.493 2_666
H(21) S(9) 3.465 2_666
H(21) O(14) 2.920 2_666
H(21) O(15) 3.527 2_666
H(21) C(20) 3.454 1_655
H(21) H(34) 3.433 2_656
H(21) H(49) 2.534 1_655
H(21) H(50) 3.598 1_655
H(22) O(15) 3.207 2_666
H(22) C(29) 3.366 1_565
H(22) H(68) 2.390 1_565
H(23) O(15) 3.580 2_666
H(23) O(18) 3.535 1_565
H(23) C(29) 2.764 1_565
H(23) H(30) 3.248 1_665
H(23) H(31) 3.589 1_665
H(23) H(39) 3.448 1_665
H(23) H(42) 3.279 1_665
H(23) H(67) 2.451 1_565
H(23) H(68) 2.338 1_565
H(23) H(69) 3.114 1_565
H(24) S(4) 2.832 1_665
H(24) C(15) 3.061 1_665
H(24) C(16) 3.254 1_665
H(24) C(21) 3.073 1_655
H(24) H(38) 3.261 1_665
H(24) H(39) 2.615 1_665
H(24) H(41) 3.321 1_665
H(24) H(42) 3.011 1_665
H(24) H(49) 3.204 1_655
H(24) H(51) 2.706 1_655
H(24) H(52) 2.671 1_655
H(25) S(9) 2.918 2_666
H(25) O(13) 2.643 2_666
H(25) O(14) 3.540 2_666
H(25) O(15) 2.661 2_666
H(25) C(20) 3.426 1_655
H(25) C(21) 3.474 1_655
H(25) H(49) 2.638 1_655
H(25) H(51) 3.425 1_655
H(25) H(52) 3.075 1_655
H(25) H(68) 3.222 1_565
H(26) S(10) 3.447 1_455
H(26) F(4) 2.910 1_455
H(26) O(18) 3.230 1_455
H(26) O(20) 2.692 1_455
H(26) C(4) 3.424 1_455
H(26) C(5) 2.882 1_455
H(26) H(15) 2.548 1_455
H(26) H(16) 2.497 1_455
H(26) H(18) 2.948 1_455
H(27) S(10) 3.565 1_455
H(27) F(4) 3.097 1_455
H(27) F(7) 3.448 1_455
H(27) O(18) 2.792 1_455
H(27) O(20) 3.407 1_455
H(28) S(6) 3.325 1_455
H(28) S(10) 3.324 1_455
H(28) O(18) 2.561 1_455
H(28) O(20) 3.271 1_455
H(28) C(27) 3.117 1_455
H(28) C(29) 3.181 1_455
H(28) H(18) 3.295 1_455
H(28) H(63) 2.714 1_455
H(28) H(64) 2.673 1_455
H(28) H(65) 3.551 2_556
H(28) H(67) 2.387 1_455
H(29) C(4) 3.318 1_455
H(29) C(28) 3.540 2_556
H(29) H(18) 2.370 1_455
H(29) H(63) 3.085 1_455
H(29) H(65) 2.672 2_556
H(30) S(2) 3.452 1_445
H(30) O(18) 3.343 1_455
H(30) H(23) 3.248 1_445
H(30) H(67) 3.043 1_455
H(31) S(2) 3.401 1_445
H(31) S(6) 3.449 1_455
H(31) O(9) 2.729 2_556
H(31) C(29) 3.294 1_455
H(31) H(23) 3.589 1_445
H(31) H(65) 3.087 2_556
H(31) H(67) 2.729 1_455
H(31) H(68) 3.365 1_455
H(32) S(2) 3.542 1_445
H(32) O(2) 3.362 2_656
H(32) O(9) 2.891 2_556
H(32) C(19) 3.204 2_556
H(32) H(47) 2.544 2_556
H(32) H(48) 2.975 2_556
H(32) H(49) 3.597 2_556
H(32) H(50) 3.039 2_556
H(33) S(2) 3.399 1_445
H(33) O(2) 2.452 2_656
H(34) O(2) 2.534 2_656
H(34) O(14) 2.885 1_545
H(34) C(19) 3.408 2_556
H(34) H(16) 2.761 2_656
H(34) H(21) 3.433 2_656
H(34) H(47) 3.362 2_556
H(34) H(48) 2.602 2_556
H(35) C(18) 3.154 2_556
H(35) C(19) 2.731 2_556
H(35) H(46) 2.618 2_556
H(35) H(47) 2.508 2_556
H(35) H(48) 2.292 2_556
H(36) N(9) 2.582 2_656
H(36) H(10) 3.344 2_656
H(36) H(12) 3.397 2_656
H(36) H(43) 3.342 .
H(36) H(44) 3.586 .
H(36) H(71) 3.352 2_557
H(37) O(12) 3.115 2_557
H(37) C(17) 3.477 .
H(37) C(18) 3.490 .
H(37) H(43) 2.994 .
H(37) H(44) 3.439 .
H(37) H(46) 2.706 .
H(38) O(2) 3.518 2_656
H(38) O(3) 2.835 2_656
H(38) H(1) 3.523 2_656
H(38) H(12) 2.959 2_656
H(38) H(24) 3.261 1_445
H(38) H(51) 2.907 1_545
H(38) H(54) 2.905 1_545
H(39) C(8) 3.323 1_445
H(39) H(23) 3.448 1_445
H(39) H(24) 2.615 1_445
H(40) S(7) 3.518 2_557
H(40) F(6) 2.740 1_455
H(40) F(7) 3.198 1_455
H(40) F(9) 3.003 1_455
H(40) O(12) 2.294 2_557
H(40) H(58) 3.171 2_557
H(40) H(73) 2.784 2_557
H(41) S(8) 3.045 1_545
H(41) F(6) 3.361 1_455
H(41) F(9) 2.906 1_455
H(41) C(32) 2.922 1_545
H(41) C(33) 2.563 1_545
H(41) H(24) 3.321 1_445
H(41) H(58) 3.487 2_557
H(41) H(72) 3.129 1_545
H(41) H(73) 3.447 2_557
H(42) S(11) 3.497 1_455
H(42) F(6) 2.976 1_455
H(42) F(7) 3.258 1_455
H(42) F(9) 3.044 1_455
H(42) O(18) 2.750 1_455
H(42) C(36) 3.512 1_455
H(42) H(23) 3.279 1_445
H(42) H(24) 3.011 1_445
H(43) S(7) 2.927 2_557
H(43) O(6) 3.543 .
H(43) O(11) 2.672 2_557
H(43) O(12) 2.557 2_557
H(43) N(9) 3.285 2_656
H(43) C(14) 3.582 .
H(43) C(30) 3.390 2_557
H(43) H(36) 3.342 .
H(43) H(37) 2.994 .
H(43) H(71) 2.848 2_557
H(44) O(6) 2.607 .
H(44) N(9) 3.236 2_656
H(44) H(36) 3.586 .
H(44) H(37) 3.439 .
H(45) F(1) 3.023 2_566
H(45) F(7) 3.479 1_455
H(45) O(11) 3.593 2_557
H(45) O(12) 3.315 2_557
H(45) H(59) 3.479 2_557
H(46) F(7) 3.198 1_455
H(46) O(6) 3.026 .
H(46) O(12) 3.286 2_557
H(46) C(13) 3.583 2_556
H(46) C(14) 3.500 .
H(46) H(35) 2.618 2_556
H(46) H(37) 2.706 .
H(47) O(6) 2.930 .
H(47) C(12) 3.152 2_556
H(47) C(13) 3.122 2_556
H(47) H(4) 3.066 2_556
H(47) H(32) 2.544 2_556
H(47) H(34) 3.362 2_556
H(47) H(35) 2.508 2_556
H(48) S(9) 3.305 2_566
H(48) O(13) 3.153 2_566
H(48) O(14) 2.475 2_566
H(48) C(12) 3.406 2_556
H(48) C(13) 2.807 2_556
H(48) H(32) 2.975 2_556
H(48) H(34) 2.602 2_556
H(48) H(35) 2.292 2_556
H(49) S(2) 3.198 1_455
H(49) S(9) 3.301 2_566
H(49) O(13) 2.674 2_566
H(49) O(14) 3.129 2_566
H(49) C(7) 3.239 1_455
H(49) C(8) 3.127 1_455
H(49) H(19) 3.435 2_666
H(49) H(21) 2.534 1_455
H(49) H(24) 3.204 1_455
H(49) H(25) 2.638 1_455
H(49) H(32) 3.597 2_556
H(50) C(6) 3.282 2_666
H(50) H(19) 2.922 2_666
H(50) H(20) 2.756 2_666
H(50) H(21) 3.598 1_455
H(50) H(32) 3.039 2_556
H(51) S(1) 3.493 2_666
H(51) S(2) 3.404 1_455
H(51) S(4) 3.422 1_565
H(51) O(3) 2.490 2_666
H(51) C(6) 3.537 2_666
H(51) C(8) 3.287 1_455
H(51) C(15) 3.473 1_565
H(51) H(19) 3.112 2_666
H(51) H(20) 3.493 2_666
H(51) H(24) 2.706 1_455
H(51) H(25) 3.425 1_455
H(51) H(38) 2.907 1_565
H(52) S(4) 3.152 1_565
H(52) O(13) 3.048 2_566
H(52) C(8) 3.271 1_455
H(52) H(24) 2.671 1_455
H(52) H(25) 3.075 1_455
H(53) S(4) 3.209 1_565
H(53) S(8) 3.315 2_567
H(54) S(4) 3.253 1_565
H(54) O(3) 2.883 2_666
H(54) C(2) 3.368 2_666
H(54) C(15) 3.528 1_565
H(54) H(2) 3.431 2_666
H(54) H(11) 3.497 2_666
H(54) H(12) 2.576 2_666
H(54) H(13) 3.361 2_666
H(54) H(38) 2.905 1_565
H(55) F(2) 3.202 2_666
H(55) O(17) 3.144 .
H(55) O(20) 3.056 .
H(55) C(1) 3.274 2_666
H(55) H(2) 3.213 2_666
H(55) H(12) 3.560 2_666
H(55) H(13) 2.421 2_666
H(55) H(15) 3.192 .
H(56) S(8) 3.082 2_567
H(56) F(2) 2.711 2_666
H(56) H(11) 3.447 2_666
H(56) H(12) 3.504 2_666
H(56) H(13) 2.809 2_666
H(57) F(2) 3.291 2_666
H(57) F(5) 2.657 .
H(57) F(5) 3.120 2_657
H(57) F(6) 3.256 2_657
H(57) F(8) 2.676 .
H(57) F(8) 3.537 2_657
H(57) F(9) 2.645 2_657
H(57) O(17) 3.246 .
H(57) O(19) 3.511 .
H(57) O(20) 3.583 .
H(57) C(36) 3.441 2_657
H(58) F(6) 3.110 2_657
H(58) F(9) 2.851 2_657
H(58) H(40) 3.171 2_557
H(58) H(41) 3.487 2_557
H(59) F(1) 3.274 1_546
H(59) F(5) 3.498 2_657
H(59) F(6) 2.820 2_657
H(59) F(7) 3.138 2_657
H(59) F(8) 3.440 2_657
H(59) F(9) 3.535 2_657
H(59) H(45) 3.479 2_557
H(60) S(10) 3.596 .
H(60) S(11) 3.409 .
H(60) F(1) 3.111 1_546
H(60) F(5) 3.062 .
H(60) F(5) 2.824 2_657
H(60) F(6) 3.230 2_657
H(60) F(7) 3.539 2_657
H(60) F(8) 3.495 .
H(60) F(8) 2.831 2_657
H(60) O(16) 2.840 .
H(60) O(17) 3.168 .
H(60) O(19) 2.588 .
H(60) C(36) 3.546 2_657
H(61) O(16) 3.402 .
H(61) O(17) 3.266 .
H(61) O(19) 2.543 .
H(61) N(9) 3.254 2_656
H(61) C(38) 3.256 2_656
H(61) H(74) 3.533 2_656
H(62) S(7) 3.467 2_557
H(62) F(1) 3.035 1_546
H(62) O(11) 2.448 2_557
H(62) C(30) 3.503 2_557
H(62) H(70) 3.419 2_557
H(62) H(71) 3.101 2_557
H(63) S(6) 2.723 2_656
H(63) C(4) 3.320 .
H(63) C(10) 3.360 1_655
H(63) H(15) 3.359 .
H(63) H(17) 2.864 .
H(63) H(18) 2.986 .
H(63) H(28) 2.714 1_655
H(63) H(29) 3.085 1_655
H(63) H(65) 3.401 2_656
H(64) S(10) 2.895 .
H(64) S(11) 3.241 .
H(64) O(17) 2.356 .
H(64) O(18) 3.146 .
H(64) O(19) 2.663 .
H(64) O(20) 2.837 .
H(64) C(10) 3.586 1_655
H(64) H(15) 3.428 .
H(64) H(28) 2.673 1_655
H(65) S(6) 3.448 2_656
H(65) O(6) 2.893 .
H(65) C(10) 3.387 2_556
H(65) C(11) 3.555 2_556
H(65) H(4) 3.150 2_556
H(65) H(28) 3.551 2_556
H(65) H(29) 2.672 2_556
H(65) H(31) 3.087 2_556
H(65) H(63) 3.401 2_656
H(66) O(6) 3.056 .
H(66) N(9) 2.994 2_656
H(66) C(38) 3.499 2_656
H(66) H(10) 3.476 2_656
H(67) S(11) 3.571 .
H(67) O(18) 2.608 .
H(67) C(8) 3.365 1_545
H(67) C(10) 3.146 1_655
H(67) C(11) 3.127 1_655
H(67) H(23) 2.451 1_545
H(67) H(28) 2.387 1_655
H(67) H(30) 3.043 1_655
H(67) H(31) 2.729 1_655
H(67) H(74) 3.581 2_656
H(68) S(2) 3.308 1_545
H(68) C(3) 3.393 2_656
H(68) C(7) 3.152 1_545
H(68) C(8) 3.014 1_545
H(68) H(9) 2.623 2_656
H(68) H(10) 3.279 2_656
H(68) H(22) 2.390 1_545
H(68) H(23) 2.338 1_545
H(68) H(25) 3.222 1_545
H(68) H(31) 3.365 1_655
H(69) O(18) 3.453 .
H(69) N(9) 2.951 2_656
H(69) C(37) 3.057 2_656
H(69) C(38) 2.741 2_656
H(69) H(9) 3.324 2_656
H(69) H(10) 3.224 2_656
H(69) H(23) 3.114 1_545
H(69) H(74) 2.714 2_656
H(69) H(76) 3.200 2_656
H(70) F(3) 3.095 2_566
H(70) O(13) 2.499 2_566
H(70) H(62) 3.419 2_557
H(71) N(9) 2.856 1_456
H(71) C(38) 3.008 1_456
H(71) H(36) 3.352 2_557
H(71) H(43) 2.848 2_557
H(71) H(62) 3.101 2_557
H(71) H(75) 3.437 1_456
H(72) S(4) 3.086 1_565
H(72) H(41) 3.129 1_565
H(73) S(4) 2.901 2_557
H(73) C(16) 3.210 2_557
H(73) H(40) 2.784 2_557
H(73) H(41) 3.447 2_557
H(74) S(11) 3.367 2_656
H(74) F(3) 3.501 2_665
H(74) O(16) 2.609 2_656
H(74) O(19) 3.285 2_656
H(74) C(29) 3.494 2_656
H(74) C(32) 3.381 2_566
H(74) C(33) 3.158 2_566
H(74) H(61) 3.533 2_656
H(74) H(67) 3.581 2_656
H(74) H(69) 2.714 2_656
H(75) F(3) 2.365 2_665
H(75) C(32) 3.571 1_654
H(75) C(32) 3.285 2_566
H(75) C(33) 3.320 2_566
H(75) H(71) 3.437 1_654
H(76) F(3) 3.542 .
H(76) O(15) 2.465 .
H(76) C(32) 3.299 2_566
H(76) C(33) 3.074 2_566
H(76) H(11) 3.363 .
H(76) H(69) 3.200 2_656

loop_
_geom_torsion_atom_site_label_1
_geom_torsion_atom_site_label_2
_geom_torsion_atom_site_label_3
_geom_torsion_atom_site_label_4
_geom_torsion
_geom_torsion_site_symmetry_1
_geom_torsion_site_symmetry_3
_geom_torsion_site_symmetry_4
O(1) Ni(1) N(1) C(1) 133.5(2) . . .
O(1) Ni(1) N(1) C(5) -100.1(3) . . 2_666
N(1) Ni(1) O(1) S(1) -66.6(2) . . .
O(1) Ni(1) N(1) C(1) 46.5(2) . 2_666 2_666
O(1) Ni(1) N(1) C(5) -79.9(3) . 2_666 .
N(1) Ni(1) O(1) S(1) 113.4(2) 2_666 . .
O(1) Ni(1) N(2) C(3) -128.7(2) . . .
O(1) Ni(1) N(2) C(4) 105.6(2) . . .
N(2) Ni(1) O(1) S(1) 26.4(2) . . .
O(1) Ni(1) N(2) C(3) -51.3(2) . 2_666 2_666
O(1) Ni(1) N(2) C(4) 74.4(2) . 2_666 2_666
N(2) Ni(1) O(1) S(1) -153.6(2) 2_666 . .
O(1) Ni(1) N(1) C(1) -46.5(2) 2_666 . .
O(1) Ni(1) N(1) C(5) 79.9(3) 2_666 . 2_666
N(1) Ni(1) O(1) S(1) -113.4(2) . 2_666 2_666
O(1) Ni(1) N(1) C(1) -133.5(2) 2_666 2_666 2_666
O(1) Ni(1) N(1) C(5) 100.1(3) 2_666 2_666 .
N(1) Ni(1) O(1) S(1) 66.6(2) 2_666 2_666 2_666
O(1) Ni(1) N(2) C(3) 51.3(2) 2_666 . .
O(1) Ni(1) N(2) C(4) -74.4(2) 2_666 . .
N(2) Ni(1) O(1) S(1) 153.6(2) . 2_666 2_666
O(1) Ni(1) N(2) C(3) 128.7(2) 2_666 2_666 2_666
O(1) Ni(1) N(2) C(4) -105.6(2) 2_666 2_666 2_666
N(2) Ni(1) O(1) S(1) -26.4(2) 2_666 2_666 2_666
N(1) Ni(1) N(2) C(3) -39.3(3) . . .
N(1) Ni(1) N(2) C(4) -165.0(2) . . .
N(2) Ni(1) N(1) C(1) 39.2(2) . . .
N(2) Ni(1) N(1) C(5) 165.5(3) . . 2_666
N(1) Ni(1) N(2) C(3) -140.7(3) . 2_666 2_666
N(1) Ni(1) N(2) C(4) -15.0(2) . 2_666 2_666
N(2) Ni(1) N(1) C(1) -140.8(2) 2_666 . .
N(2) Ni(1) N(1) C(5) -14.5(3) 2_666 . 2_666
N(1) Ni(1) N(2) C(3) 140.7(3) 2_666 . .
N(1) Ni(1) N(2) C(4) 15.0(2) 2_666 . .
N(2) Ni(1) N(1) C(1) 140.8(2) . 2_666 2_666
N(2) Ni(1) N(1) C(5) 14.5(3) . 2_666 .
N(1) Ni(1) N(2) C(3) 39.3(3) 2_666 2_666 2_666
N(1) Ni(1) N(2) C(4) 165.0(2) 2_666 2_666 2_666
N(2) Ni(1) N(1) C(1) -39.2(2) 2_666 2_666 2_666
N(2) Ni(1) N(1) C(5) -165.5(3) 2_666 2_666 .
O(4) Ni(2) N(3) C(9) -50.2(3) . . .
O(4) Ni(2) N(3) C(13) 76.0(2) . . 2_556
N(3) Ni(2) O(4) S(3) -126.2(2) . . .
O(4) Ni(2) N(3) C(9) -129.8(3) . 2_556 2_556
O(4) Ni(2) N(3) C(13) 104.0(2) . 2_556 .
N(3) Ni(2) O(4) S(3) 53.8(2) 2_556 . .
O(4) Ni(2) N(4) C(11) 51.9(2) . . .
O(4) Ni(2) N(4) C(12) -76.2(2) . . .
N(4) Ni(2) O(4) S(3) 139.9(2) . . .
O(4) Ni(2) N(4) C(11) 128.1(2) . 2_556 2_556
O(4) Ni(2) N(4) C(12) -103.8(2) . 2_556 2_556
N(4) Ni(2) O(4) S(3) -40.1(2) 2_556 . .
O(4) Ni(2) N(3) C(9) 129.8(3) 2_556 . .
O(4) Ni(2) N(3) C(13) -104.0(2) 2_556 . 2_556
N(3) Ni(2) O(4) S(3) -53.8(2) . 2_556 2_556
O(4) Ni(2) N(3) C(9) 50.2(3) 2_556 2_556 2_556
O(4) Ni(2) N(3) C(13) -76.0(2) 2_556 2_556 .
N(3) Ni(2) O(4) S(3) 126.2(2) 2_556 2_556 2_556
O(4) Ni(2) N(4) C(11) -128.1(2) 2_556 . .
O(4) Ni(2) N(4) C(12) 103.8(2) 2_556 . .
N(4) Ni(2) O(4) S(3) 40.1(2) . 2_556 2_556
O(4) Ni(2) N(4) C(11) -51.9(2) 2_556 2_556 2_556
O(4) Ni(2) N(4) C(12) 76.2(2) 2_556 2_556 2_556
N(4) Ni(2) O(4) S(3) -139.9(2) 2_556 2_556 2_556
N(3) Ni(2) N(4) C(11) -37.2(2) . . .
N(3) Ni(2) N(4) C(12) -165.3(2) . . .
N(4) Ni(2) N(3) C(9) 37.7(3) . . .
N(4) Ni(2) N(3) C(13) 163.8(2) . . 2_556
N(3) Ni(2) N(4) C(11) -142.8(2) . 2_556 2_556
N(3) Ni(2) N(4) C(12) -14.7(2) . 2_556 2_556
N(4) Ni(2) N(3) C(9) -142.3(3) 2_556 . .
N(4) Ni(2) N(3) C(13) -16.2(2) 2_556 . 2_556
N(3) Ni(2) N(4) C(11) 142.8(2) 2_556 . .
N(3) Ni(2) N(4) C(12) 14.7(2) 2_556 . .
N(4) Ni(2) N(3) C(9) 142.3(3) . 2_556 2_556
N(4) Ni(2) N(3) C(13) 16.2(2) . 2_556 .
N(3) Ni(2) N(4) C(11) 37.2(2) 2_556 2_556 2_556
N(3) Ni(2) N(4) C(12) 165.3(2) 2_556 2_556 2_556
N(4) Ni(2) N(3) C(9) -37.7(3) 2_556 2_556 2_556
N(4) Ni(2) N(3) C(13) -163.8(2) 2_556 2_556 .
O(7) Ni(3) N(5) C(17) -51.7(2) . . .
O(7) Ni(3) N(5) C(26) 74.8(2) . . .
N(5) Ni(3) O(7) S(5) 171.1(2) . . .
O(7) Ni(3) N(6) C(19) 49.3(2) . . .
O(7) Ni(3) N(6) C(20) -77.8(2) . . .
N(6) Ni(3) O(7) S(5) 77.8(2) . . .
O(7) Ni(3) N(7) C(21) 107.0(2) . . .
O(7) Ni(3) N(7) C(22) -126.2(2) . . .
N(7) Ni(3) O(7) S(5) -8.6(3) . . .
O(7) Ni(3) N(8) C(24) 130.1(2) . . .
O(7) Ni(3) N(8) C(25) -102.6(2) . . .
N(8) Ni(3) O(7) S(5) -102.8(2) . . .
O(10) Ni(3) N(5) C(17) 127.6(2) . . .
O(10) Ni(3) N(5) C(26) -106.0(2) . . .
N(5) Ni(3) O(10) S(7) -1.8(2) . . .
O(10) Ni(3) N(6) C(19) -133.5(2) . . .
O(10) Ni(3) N(6) C(20) 99.5(2) . . .
N(6) Ni(3) O(10) S(7) 91.4(2) . . .
O(10) Ni(3) N(7) C(21) -72.2(2) . . .
O(10) Ni(3) N(7) C(22) 54.6(2) . . .
N(7) Ni(3) O(10) S(7) 178.0(2) . . .
O(10) Ni(3) N(8) C(24) -47.2(2) . . .
O(10) Ni(3) N(8) C(25) 80.1(2) . . .
N(8) Ni(3) O(10) S(7) -88.1(2) . . .
N(5) Ni(3) N(6) C(19) -37.2(2) . . .
N(5) Ni(3) N(6) C(20) -164.2(2) . . .
N(6) Ni(3) N(5) C(17) 40.0(2) . . .
N(6) Ni(3) N(5) C(26) 166.4(2) . . .
N(5) Ni(3) N(8) C(24) -143.5(2) . . .
N(5) Ni(3) N(8) C(25) -16.2(2) . . .
N(8) Ni(3) N(5) C(17) -140.6(2) . . .
N(8) Ni(3) N(5) C(26) -14.1(2) . . .
N(6) Ni(3) N(7) C(21) 15.3(2) . . .
N(6) Ni(3) N(7) C(22) 142.1(2) . . .
N(7) Ni(3) N(6) C(19) 141.6(2) . . .
N(7) Ni(3) N(6) C(20) 14.6(2) . . .
N(7) Ni(3) N(8) C(24) 37.7(2) . . .
N(7) Ni(3) N(8) C(25) 165.0(2) . . .
N(8) Ni(3) N(7) C(21) -164.1(2) . . .
N(8) Ni(3) N(7) C(22) -37.3(2) . . .
O(2) S(1) O(1) Ni(1) -80.0(2) . . .
O(3) S(1) O(1) Ni(1) 48.0(2) . . .
O(1) S(1) C(6) C(7) 54.7(2) . . .
C(6) S(1) O(1) Ni(1) 162.18(19) . . .
O(2) S(1) C(6) C(7) -64.0(2) . . .
O(3) S(1) C(6) C(7) 171.5(2) . . .
C(8) S(2) C(7) C(6) 166.3(2) . . .
O(5) S(3) O(4) Ni(2) -63.6(2) . . .
O(6) S(3) O(4) Ni(2) 63.3(2) . . .
O(4) S(3) C(14) C(15) 56.5(3) . . .
C(14) S(3) O(4) Ni(2) 178.8(2) . . .
O(5) S(3) C(14) C(15) -62.1(3) . . .
O(6) S(3) C(14) C(15) 174.5(2) . . .
C(16) S(4) C(15) C(14) 70.5(4) . . .
O(8) S(5) O(7) Ni(3) 35.4(3) . . .
O(9) S(5) O(7) Ni(3) -92.5(3) . . .
O(7) S(5) C(27) C(28) 69.8(3) . . .
C(27) S(5) O(7) Ni(3) 150.5(2) . . .
O(8) S(5) C(27) C(28) -172.4(3) . . .
O(9) S(5) C(27) C(28) -49.5(3) . . .
C(29) S(6) C(28) C(27) 83.2(4) . . .
O(11) S(7) O(10) Ni(3) -29.6(3) . . .
O(12) S(7) O(10) Ni(3) 98.6(3) . . .
O(10) S(7) C(30) C(31) -53.7(4) . . .
C(30) S(7) O(10) Ni(3) -144.8(2) . . .
O(11) S(7) C(30) C(31) -171.3(3) . . .
O(12) S(7) C(30) C(31) 66.0(3) . . .
C(31) S(8) C(32) C(33) -52(2) . . .
C(32) S(8) C(31) C(30) -60.7(6) . . .
C(31) S(8) C(33) C(32) 131(2) . . .
C(33) S(8) C(31) C(30) -73.9(6) . . .
O(13) S(9) C(34) F(1) 57.2(7) . . .
O(13) S(9) C(34) F(2) 179.4(4) . . .
O(13) S(9) C(34) F(3) -62.6(4) . . .
O(14) S(9) C(34) F(1) -61.4(6) . . .
O(14) S(9) C(34) F(2) 60.8(5) . . .
O(14) S(9) C(34) F(3) 178.8(4) . . .
O(15) S(9) C(34) F(1) 179.2(6) . . .
O(15) S(9) C(34) F(2) -58.7(6) . . .
O(15) S(9) C(34) F(3) 59.4(5) . . .
S(11) S(10) O(16) F(9) 72(2) . . .
S(11) S(10) O(16) O(19) -133(2) . . .
O(16) S(10) S(11) F(9) -88(2) . . .
O(16) S(10) S(11) O(17) 32(2) . . .
O(16) S(10) S(11) O(18) 168(2) . . .
O(16) S(10) S(11) O(19) 41(2) . . .
O(16) S(10) S(11) O(20) -46(4) . . .
O(16) S(10) S(11) C(35) -86(2) . . .
O(16) S(10) S(11) C(36) -81(2) . . .
S(11) S(10) O(17) O(19) -11.0(12) . . .
S(11) S(10) O(17) O(20) 164.9(10) . . .
O(17) S(10) S(11) F(9) -120.3(10) . . .
O(17) S(10) S(11) O(16) -32(2) . . .
O(17) S(10) S(11) O(18) 136.2(9) . . .
O(17) S(10) S(11) O(19) 9.2(10) . . .
O(17) S(10) S(11) O(20) -78(3) . . .
O(17) S(10) S(11) C(35) -117.5(10) . . .
O(17) S(10) S(11) C(36) -113.1(10) . . .
O(18) S(10) S(11) F(9) 103.5(5) . . .
O(18) S(10) S(11) O(16) -168(2) . . .
O(18) S(10) S(11) O(17) -136.2(9) . . .
O(18) S(10) S(11) O(19) -127.0(5) . . .
O(18) S(10) S(11) O(20) 146(3) . . .
O(18) S(10) S(11) C(35) 106.2(3) . . .
O(18) S(10) S(11) C(36) 110.7(4) . . .
S(11) S(10) O(19) O(16) 12.9(7) . . .
S(11) S(10) O(19) O(17) 170.1(11) . . .
O(19) S(10) S(11) F(9) -129.5(7) . . .
O(19) S(10) S(11) O(16) -41(2) . . .
O(19) S(10) S(11) O(17) -9.2(10) . . .
O(19) S(10) S(11) O(18) 127.0(5) . . .
O(19) S(10) S(11) O(20) -87(3) . . .
O(19) S(10) S(11) C(35) -126.8(5) . . .
O(19) S(10) S(11) C(36) -122.4(6) . . .
S(11) S(10) O(20) O(17) -86(3) . . .
O(20) S(10) S(11) F(9) -43(3) . . .
O(20) S(10) S(11) O(16) 46(4) . . .
O(20) S(10) S(11) O(17) 78(3) . . .
O(20) S(10) S(11) O(18) -146(3) . . .
O(20) S(10) S(11) O(19) 87(3) . . .
O(20) S(10) S(11) C(35) -40(3) . . .
O(20) S(10) S(11) C(36) -35(3) . . .
S(11) S(10) C(35) F(4) 157.6(6) . . .
S(11) S(10) C(35) F(5) -70.4(6) . . .
S(11) S(10) C(35) F(6) 38.2(8) . . .
S(11) S(10) C(35) F(7) 87.9(11) . . .
S(11) S(10) C(35) F(8) -93.0(7) . . .
S(11) S(10) C(35) C(36) -11.2(12) . . .
C(35) S(10) S(11) F(9) -2.7(5) . . .
C(35) S(10) S(11) O(16) 86(2) . . .
C(35) S(10) S(11) O(17) 117.5(10) . . .
C(35) S(10) S(11) O(18) -106.2(3) . . .
C(35) S(10) S(11) O(19) 126.8(5) . . .
C(35) S(10) S(11) O(20) 40(3) . . .
C(35) S(10) S(11) C(36) 4.4(4) . . .
S(11) S(10) C(36) F(5) -107.2(10) . . .
S(11) S(10) C(36) F(6) 92.7(14) . . .
S(11) S(10) C(36) F(7) 127.6(8) . . .
S(11) S(10) C(36) F(8) -133.5(8) . . .
S(11) S(10) C(36) F(9) 9.6(7) . . .
S(11) S(10) C(36) C(35) 167.8(13) . . .
C(36) S(10) S(11) F(9) -7.1(5) . . .
C(36) S(10) S(11) O(16) 81(2) . . .
C(36) S(10) S(11) O(17) 113.1(10) . . .
C(36) S(10) S(11) O(18) -110.7(4) . . .
C(36) S(10) S(11) O(19) 122.4(6) . . .
C(36) S(10) S(11) O(20) 35(3) . . .
C(36) S(10) S(11) C(35) -4.4(4) . . .
O(16) S(10) O(17) S(11) -9.2(8) . . .
O(16) S(10) O(17) O(19) -20.2(11) . . .
O(16) S(10) O(17) O(20) 155.7(10) . . .
O(17) S(10) O(16) S(11) 152(2) . . .
O(17) S(10) O(16) F(9) -136.1(9) . . .
O(17) S(10) O(16) O(19) 18.7(10) . . .
O(16) S(10) O(18) S(11) -3.4(6) . . .
O(18) S(10) O(16) S(11) 11(2) . . .
O(18) S(10) O(16) F(9) 83.4(6) . . .
O(18) S(10) O(16) O(19) -121.8(6) . . .
O(16) S(10) O(19) S(11) -12.9(7) . . .
O(16) S(10) O(19) O(17) 157.2(12) . . .
O(19) S(10) O(16) S(11) 133(2) . . .
O(19) S(10) O(16) F(9) -154.8(10) . . .
O(16) S(10) O(20) S(11) 27(2) . . .
O(16) S(10) O(20) O(17) -59(2) . . .
O(20) S(10) O(16) S(11) -160(2) . . .
O(20) S(10) O(16) F(9) -87.6(19) . . .
O(20) S(10) O(16) O(19) 67(2) . . .
O(16) S(10) C(35) S(11) 16.7(4) . . .
O(16) S(10) C(35) F(4) 174.2(7) . . .
O(16) S(10) C(35) F(5) -53.7(6) . . .
O(16) S(10) C(35) F(6) 54.8(8) . . .
O(16) S(10) C(35) F(7) 104.5(11) . . .
O(16) S(10) C(35) F(8) -76.3(8) . . .
O(16) S(10) C(35) C(36) 5.5(12) . . .
C(35) S(10) O(16) S(11) -94(2) . . .
C(35) S(10) O(16) F(9) -21.5(6) . . .
C(35) S(10) O(16) O(19) 133.4(6) . . .
O(16) S(10) C(36) S(11) 18.3(4) . . .
O(16) S(10) C(36) F(5) -88.9(9) . . .
O(16) S(10) C(36) F(6) 110.9(15) . . .
O(16) S(10) C(36) F(7) 145.9(9) . . .
O(16) S(10) C(36) F(8) -115.3(8) . . .
O(16) S(10) C(36) F(9) 27.9(8) . . .
O(16) S(10) C(36) C(35) -173.9(13) . . .
C(36) S(10) O(16) S(11) -91(2) . . .
C(36) S(10) O(16) F(9) -19.3(6) . . .
C(36) S(10) O(16) O(19) 135.6(7) . . .
O(17) S(10) O(18) S(11) -120.5(11) . . .
O(18) S(10) O(17) S(11) 102.0(13) . . .
O(18) S(10) O(17) O(19) 91.0(9) . . .
O(18) S(10) O(17) O(20) -93.2(12) . . .
O(17) S(10) O(19) S(11) -170.1(11) . . .
O(17) S(10) O(19) O(16) -157.2(12) . . .
O(19) S(10) O(17) S(11) 11.0(12) . . .
O(19) S(10) O(17) O(20) 175.9(13) . . .
O(17) S(10) O(20) S(11) 86(3) . . .
O(20) S(10) O(17) S(11) -164.9(10) . . .
O(20) S(10) O(17) O(19) -175.9(13) . . .
O(17) S(10) C(35) S(11) 124.2(7) . . .
O(17) S(10) C(35) F(4) -78.3(8) . . .
O(17) S(10) C(35) F(5) 53.7(9) . . .
O(17) S(10) C(35) F(6) 162.3(9) . . .
O(17) S(10) C(35) F(7) -148.0(11) . . .
O(17) S(10) C(35) F(8) 31.2(10) . . .
O(17) S(10) C(35) C(36) 113.0(13) . . .
C(35) S(10) O(17) S(11) -103.0(8) . . .
C(35) S(10) O(17) O(19) -114.0(8) . . .
C(35) S(10) O(17) O(20) 61.8(10) . . .
O(17) S(10) C(36) S(11) 114.2(8) . . .
O(17) S(10) C(36) F(5) 7.1(13) . . .
O(17) S(10) C(36) F(6) -153.1(14) . . .
O(17) S(10) C(36) F(7) -118.1(9) . . .
O(17) S(10) C(36) F(8) -19.3(12) . . .
O(17) S(10) C(36) F(9) 123.9(10) . . .
O(17) S(10) C(36) C(35) -77.9(14) . . .
C(36) S(10) O(17) S(11) -79.9(8) . . .
C(36) S(10) O(17) O(19) -90.9(10) . . .
C(36) S(10) O(17) O(20) 84.9(10) . . .
O(18) S(10) O(19) S(11) 59.9(5) . . .
O(18) S(10) O(19) O(16) 72.7(7) . . .
O(18) S(10) O(19) O(17) -130.0(9) . . .
O(19) S(10) O(18) S(11) -57.7(5) . . .
O(18) S(10) O(20) S(11) -143(3) . . .
O(18) S(10) O(20) O(17) 130.8(9) . . .
O(20) S(10) O(18) S(11) 172.1(9) . . .
O(18) S(10) C(35) S(11) -73.2(3) . . .
O(18) S(10) C(35) F(4) 84.4(6) . . .
O(18) S(10) C(35) F(5) -143.6(5) . . .
O(18) S(10) C(35) F(6) -35.0(8) . . .
O(18) S(10) C(35) F(7) 14.7(11) . . .
O(18) S(10) C(35) F(8) -166.2(6) . . .
O(18) S(10) C(35) C(36) -84.4(12) . . .
C(35) S(10) O(18) S(11) 82.9(5) . . .
O(18) S(10) C(36) S(11) -67.1(3) . . .
O(18) S(10) C(36) F(5) -174.3(8) . . .
O(18) S(10) C(36) F(6) 25.6(15) . . .
O(18) S(10) C(36) F(7) 60.5(8) . . .
O(18) S(10) C(36) F(8) 159.4(6) . . .
O(18) S(10) C(36) F(9) -57.5(8) . . .
O(18) S(10) C(36) C(35) 100.7(12) . . .
C(36) S(10) O(18) S(11) 61.2(6) . . .
O(19) S(10) O(20) S(11) 82(3) . . .
O(19) S(10) O(20) O(17) -3.5(11) . . .
O(20) S(10) O(19) S(11) -166.5(8) . . .
O(20) S(10) O(19) O(16) -153.6(9) . . .
O(20) S(10) O(19) O(17) 3.6(12) . . .
O(19) S(10) C(35) S(11) 64.3(5) . . .
O(19) S(10) C(35) F(4) -138.1(6) . . .
O(19) S(10) C(35) F(5) -6.1(8) . . .
O(19) S(10) C(35) F(6) 102.5(8) . . .
O(19) S(10) C(35) F(7) 152.2(9) . . .
O(19) S(10) C(35) F(8) -28.7(10) . . .
O(19) S(10) C(35) C(36) 53.2(13) . . .
C(35) S(10) O(19) S(11) -73.0(6) . . .
C(35) S(10) O(19) O(16) -60.1(8) . . .
C(35) S(10) O(19) O(17) 97.1(10) . . .
O(19) S(10) C(36) S(11) 57.3(5) . . .
O(19) S(10) C(36) F(5) -49.9(10) . . .
O(19) S(10) C(36) F(6) 150.0(13) . . .
O(19) S(10) C(36) F(7) -175.1(7) . . .
O(19) S(10) C(36) F(8) -76.2(9) . . .
O(19) S(10) C(36) F(9) 66.9(9) . . .
O(19) S(10) C(36) C(35) -134.9(12) . . .
C(36) S(10) O(19) S(11) -55.0(6) . . .
C(36) S(10) O(19) O(16) -42.1(8) . . .
C(36) S(10) O(19) O(17) 115.1(10) . . .
O(20) S(10) C(35) S(11) 171.7(6) . . .
O(20) S(10) C(35) F(4) -30.7(7) . . .
O(20) S(10) C(35) F(5) 101.3(7) . . .
O(20) S(10) C(35) F(6) -150.1(9) . . .
O(20) S(10) C(35) F(7) -100.4(11) . . .
O(20) S(10) C(35) F(8) 78.8(8) . . .
O(20) S(10) C(35) C(36) 160.6(13) . . .
C(35) S(10) O(20) S(11) -40(3) . . .
C(35) S(10) O(20) O(17) -126.1(9) . . .
O(20) S(10) C(36) S(11) 172.4(6) . . .
O(20) S(10) C(36) F(5) 65.2(10) . . .
O(20) S(10) C(36) F(6) -94.9(15) . . .
O(20) S(10) C(36) F(7) -60.0(9) . . .
O(20) S(10) C(36) F(8) 38.9(9) . . .
O(20) S(10) C(36) F(9) -178.0(9) . . .
O(20) S(10) C(36) C(35) -19.8(13) . . .
C(36) S(10) O(20) S(11) -33(3) . . .
C(36) S(10) O(20) O(17) -119.0(9) . . .
C(35) S(10) C(36) S(11) -167.8(13) . . .
C(35) S(10) C(36) F(5) 85.0(15) . . .
C(35) S(10) C(36) F(6) -75.1(16) . . .
C(35) S(10) C(36) F(7) -40.2(10) . . .
C(35) S(10) C(36) F(8) 58.6(12) . . .
C(35) S(10) C(36) F(9) -158.2(17) . . .
C(36) S(10) C(35) S(11) 11.2(12) . . .
C(36) S(10) C(35) F(4) 168.7(16) . . .
C(36) S(10) C(35) F(5) -59.3(12) . . .
C(36) S(10) C(35) F(6) 49.3(12) . . .
C(36) S(10) C(35) F(7) 99.0(16) . . .
C(36) S(10) C(35) F(8) -81.8(13) . . .
S(10) S(11) F(9) F(6) -23.7(8) . . .
S(10) S(11) F(9) O(16) 148.8(9) . . .
S(10) S(11) F(9) C(36) 11.5(9) . . .
S(10) S(11) O(16) F(9) -108(2) . . .
S(10) S(11) O(16) O(19) 41(2) . . .
S(10) S(11) O(17) O(19) 166.8(15) . . .
S(10) S(11) O(17) O(20) -14.6(9) . . .
S(10) S(11) O(19) O(16) -163.7(9) . . .
S(10) S(11) O(19) O(17) -8.1(8) . . .
S(10) S(11) O(20) O(17) 91(3) . . .
S(10) S(11) C(35) F(4) -24.4(7) . . .
S(10) S(11) C(35) F(5) 113.1(6) . . .
S(10) S(11) C(35) F(6) -147.0(7) . . .
S(10) S(11) C(35) F(7) -106.9(10) . . .
S(10) S(11) C(35) F(8) 96.8(7) . . .
S(10) S(11) C(35) C(36) 167.0(14) . . .
S(10) S(11) C(36) F(5) 82.9(9) . . .
S(10) S(11) C(36) F(6) -106.9(11) . . .
S(10) S(11) C(36) F(7) -61.4(9) . . .
S(10) S(11) C(36) F(8) 55.2(9) . . .
S(10) S(11) C(36) F(9) -171.1(7) . . .
S(10) S(11) C(36) C(35) -12.4(13) . . .
F(9) S(11) O(16) S(10) 108(2) . . .
F(9) S(11) O(16) O(19) 148.8(8) . . .
O(16) S(11) F(9) F(6) -172.5(10) . . .
O(16) S(11) F(9) C(36) -137.3(11) . . .
F(9) S(11) O(17) S(10) 96.5(10) . . .
F(9) S(11) O(17) O(19) -96.7(11) . . .
F(9) S(11) O(17) O(20) 81.9(11) . . .
O(17) S(11) F(9) F(6) -75.1(9) . . .
O(17) S(11) F(9) O(16) 97.5(11) . . .
O(17) S(11) F(9) C(36) -39.8(11) . . .
F(9) S(11) O(18) S(10) -128.1(6) . . .
O(18) S(11) F(9) F(6) 66.2(6) . . .
O(18) S(11) F(9) O(16) -121.2(8) . . .
O(18) S(11) F(9) C(36) 101.5(7) . . .
F(9) S(11) O(19) S(10) 132.4(8) . . .
F(9) S(11) O(19) O(16) -31.3(10) . . .
F(9) S(11) O(19) O(17) 124.3(9) . . .
O(19) S(11) F(9) F(6) -133.3(7) . . .
O(19) S(11) F(9) O(16) 39.3(10) . . .
O(19) S(11) F(9) C(36) -98.0(9) . . .
F(9) S(11) O(20) S(10) 142(3) . . .
F(9) S(11) O(20) O(17) -127.8(10) . . .
O(20) S(11) F(9) F(6) -30.8(7) . . .
O(20) S(11) F(9) O(16) 141.7(8) . . .
O(20) S(11) F(9) C(36) 4.5(9) . . .
F(9) S(11) C(35) S(10) 177.5(5) . . .
F(9) S(11) C(35) F(4) 153.1(9) . . .
F(9) S(11) C(35) F(5) -69.4(5) . . .
F(9) S(11) C(35) F(6) 30.5(6) . . .
F(9) S(11) C(35) F(7) 70.6(9) . . .
F(9) S(11) C(35) F(8) -85.7(7) . . .
F(9) S(11) C(35) C(36) -15.5(12) . . .
C(35) S(11) F(9) F(6) -26.8(5) . . .
C(35) S(11) F(9) O(16) 145.7(9) . . .
C(35) S(11) F(9) C(36) 8.5(7) . . .
F(9) S(11) C(36) S(10) 171.1(7) . . .
F(9) S(11) C(36) F(5) -106.0(11) . . .
F(9) S(11) C(36) F(6) 64.2(11) . . .
F(9) S(11) C(36) F(7) 109.7(11) . . .
F(9) S(11) C(36) F(8) -133.7(13) . . .
F(9) S(11) C(36) C(35) 158.7(17) . . .
C(36) S(11) F(9) F(6) -35.3(7) . . .
C(36) S(11) F(9) O(16) 137.3(11) . . .
O(16) S(11) O(17) S(10) 165.0(13) . . .
O(16) S(11) O(17) O(19) -28.2(14) . . .
O(16) S(11) O(17) O(20) 150.5(13) . . .
O(17) S(11) O(16) S(10) -21.9(19) . . .
O(17) S(11) O(16) F(9) -129.5(8) . . .
O(17) S(11) O(16) O(19) 19.3(10) . . .
O(16) S(11) O(18) S(10) 174.0(12) . . .
O(18) S(11) O(16) S(10) -166(2) . . .
O(18) S(11) O(16) F(9) 86.6(10) . . .
O(18) S(11) O(16) O(19) -124.6(8) . . .
O(16) S(11) O(19) S(10) 163.7(9) . . .
O(16) S(11) O(19) O(17) 155.6(11) . . .
O(19) S(11) O(16) S(10) -41(2) . . .
O(19) S(11) O(16) F(9) -148.8(8) . . .
O(16) S(11) O(20) S(10) -145(3) . . .
O(16) S(11) O(20) O(17) -54(2) . . .
O(20) S(11) O(16) S(10) 12.0(15) . . .
O(20) S(11) O(16) F(9) -95.6(16) . . .
O(20) S(11) O(16) O(19) 53.2(18) . . .
O(16) S(11) C(35) S(10) -154.4(6) . . .
O(16) S(11) C(35) F(4) -178.8(8) . . .
O(16) S(11) C(35) F(5) -41.3(7) . . .
O(16) S(11) C(35) F(6) 58.6(8) . . .
O(16) S(11) C(35) F(7) 98.7(10) . . .
O(16) S(11) C(35) F(8) -57.6(9) . . .
O(16) S(11) C(35) C(36) 12.6(14) . . .
C(35) S(11) O(16) S(10) 78(2) . . .
C(35) S(11) O(16) F(9) -29.3(7) . . .
C(35) S(11) O(16) O(19) 119.5(6) . . .
O(16) S(11) C(36) S(10) -155.4(6) . . .
O(16) S(11) C(36) F(5) -72.5(10) . . .
O(16) S(11) C(36) F(6) 97.7(12) . . .
O(16) S(11) C(36) F(7) 143.2(10) . . .
O(16) S(11) C(36) F(8) -100.1(10) . . .
O(16) S(11) C(36) F(9) 33.5(8) . . .
O(16) S(11) C(36) C(35) -167.8(14) . . .
C(36) S(11) O(16) S(10) 83(2) . . .
C(36) S(11) O(16) F(9) -25.0(6) . . .
C(36) S(11) O(16) O(19) 123.8(6) . . .
O(17) S(11) O(18) S(10) 26.0(6) . . .
O(18) S(11) O(17) S(10) -45.1(10) . . .
O(18) S(11) O(17) O(19) 121.7(8) . . .
O(18) S(11) O(17) O(20) -59.6(11) . . .
O(17) S(11) O(19) S(10) 8.1(8) . . .
O(17) S(11) O(19) O(16) -155.6(11) . . .
O(19) S(11) O(17) S(10) -166.8(15) . . .
O(19) S(11) O(17) O(20) 178.7(15) . . .
O(17) S(11) O(20) S(10) -91(3) . . .
O(20) S(11) O(17) S(10) 14.6(9) . . .
O(20) S(11) O(17) O(19) -178.7(15) . . .
O(17) S(11) C(35) S(10) -32.6(4) . . .
O(17) S(11) C(35) F(4) -57.0(8) . . .
O(17) S(11) C(35) F(5) 80.5(6) . . .
O(17) S(11) C(35) F(6) -179.6(7) . . .
O(17) S(11) C(35) F(7) -139.4(10) . . .
O(17) S(11) C(35) F(8) 64.2(7) . . .
O(17) S(11) C(35) C(36) 134.4(13) . . .
C(35) S(11) O(17) S(10) 57.6(9) . . .
C(35) S(11) O(17) O(19) -135.7(8) . . .
C(35) S(11) O(17) O(20) 43.0(10) . . .
O(17) S(11) C(36) S(10) -35.3(4) . . .
O(17) S(11) C(36) F(5) 47.6(10) . . .
O(17) S(11) C(36) F(6) -142.2(11) . . .
O(17) S(11) C(36) F(7) -96.8(9) . . .
O(17) S(11) C(36) F(8) 19.9(10) . . .
O(17) S(11) C(36) F(9) 153.6(7) . . .
O(17) S(11) C(36) C(35) -47.7(14) . . .
C(36) S(11) O(17) S(10) 72.2(10) . . .
C(36) S(11) O(17) O(19) -121.0(9) . . .
C(36) S(11) O(17) O(20) 57.7(10) . . .
O(18) S(11) O(19) S(10) -70.1(5) . . .
O(18) S(11) O(19) O(16) 126.2(9) . . .
O(18) S(11) O(19) O(17) -78.2(9) . . .
O(19) S(11) O(18) S(10) 70.8(6) . . .
O(18) S(11) O(20) S(10) 33(3) . . .
O(18) S(11) O(20) O(17) 123.9(10) . . .
O(20) S(11) O(18) S(10) -4.9(6) . . .
O(18) S(11) C(35) S(10) 74.4(3) . . .
O(18) S(11) C(35) F(4) 49.9(7) . . .
O(18) S(11) C(35) F(5) -172.5(4) . . .
O(18) S(11) C(35) F(6) -72.6(6) . . .
O(18) S(11) C(35) F(7) -32.5(10) . . .
O(18) S(11) C(35) F(8) 171.2(6) . . .
O(18) S(11) C(35) C(36) -118.7(13) . . .
C(35) S(11) O(18) S(10) -69.0(5) . . .
O(18) S(11) C(36) S(10) 79.0(3) . . .
O(18) S(11) C(36) F(5) 161.9(7) . . .
O(18) S(11) C(36) F(6) -27.9(13) . . .
O(18) S(11) C(36) F(7) 17.5(10) . . .
O(18) S(11) C(36) F(8) 134.2(7) . . .
O(18) S(11) C(36) F(9) -92.1(7) . . .
O(18) S(11) C(36) C(35) 66.6(13) . . .
C(36) S(11) O(18) S(10) -87.6(6) . . .
O(19) S(11) O(20) S(10) -92(3) . . .
O(19) S(11) O(20) O(17) -0.9(10) . . .
O(20) S(11) O(19) S(10) 8.9(5) . . .
O(20) S(11) O(19) O(16) -154.8(9) . . .
O(20) S(11) O(19) O(17) 0.8(9) . . .
O(19) S(11) C(35) S(10) -66.8(5) . . .
O(19) S(11) C(35) F(4) -91.2(8) . . .
O(19) S(11) C(35) F(5) 46.3(7) . . .
O(19) S(11) C(35) F(6) 146.2(6) . . .
O(19) S(11) C(35) F(7) -173.6(8) . . .
O(19) S(11) C(35) F(8) 30.0(9) . . .
O(19) S(11) C(35) C(36) 100.2(14) . . .
C(35) S(11) O(19) S(10) 62.5(5) . . .
C(35) S(11) O(19) O(16) -101.2(9) . . .
C(35) S(11) O(19) O(17) 54.4(9) . . .
O(19) S(11) C(36) S(10) -79.7(5) . . .
O(19) S(11) C(36) F(5) 3.2(11) . . .
O(19) S(11) C(36) F(6) 173.4(10) . . .
O(19) S(11) C(36) F(7) -141.2(8) . . .
O(19) S(11) C(36) F(8) -24.5(12) . . .
O(19) S(11) C(36) F(9) 109.2(7) . . .
O(19) S(11) C(36) C(35) -92.1(14) . . .
C(36) S(11) O(19) S(10) 85.9(7) . . .
C(36) S(11) O(19) O(16) -77.8(9) . . .
C(36) S(11) O(19) O(17) 77.8(10) . . .
O(20) S(11) C(35) S(10) -6.2(4) . . .
O(20) S(11) C(35) F(4) -30.6(7) . . .
O(20) S(11) C(35) F(5) 106.9(6) . . .
O(20) S(11) C(35) F(6) -153.2(8) . . .
O(20) S(11) C(35) F(7) -113.0(10) . . .
O(20) S(11) C(35) F(8) 90.6(7) . . .
O(20) S(11) C(35) C(36) 160.8(14) . . .
C(35) S(11) O(20) S(10) 138(3) . . .
C(35) S(11) O(20) O(17) -131.4(11) . . .
O(20) S(11) C(36) S(10) -5.1(4) . . .
O(20) S(11) C(36) F(5) 77.8(9) . . .
O(20) S(11) C(36) F(6) -112.0(12) . . .
O(20) S(11) C(36) F(7) -66.5(9) . . .
O(20) S(11) C(36) F(8) 50.1(9) . . .
O(20) S(11) C(36) F(9) -176.2(7) . . .
O(20) S(11) C(36) C(35) -17.5(13) . . .
C(36) S(11) O(20) S(10) 144(3) . . .
C(36) S(11) O(20) O(17) -125.0(10) . . .
C(35) S(11) C(36) S(10) 12.4(13) . . .
C(35) S(11) C(36) F(5) 95.3(16) . . .
C(35) S(11) C(36) F(6) -94.5(18) . . .
C(35) S(11) C(36) F(7) -49.0(12) . . .
C(35) S(11) C(36) F(8) 67.6(13) . . .
C(35) S(11) C(36) F(9) -158.7(17) . . .
C(36) S(11) C(35) S(10) -167.0(14) . . .
C(36) S(11) C(35) F(4) 168.6(18) . . .
C(36) S(11) C(35) F(5) -53.8(12) . . .
C(36) S(11) C(35) F(6) 46.0(12) . . .
C(36) S(11) C(35) F(7) 86.2(16) . . .
C(36) S(11) C(35) F(8) -70.2(13) . . .
F(7) F(4) C(35) S(10) -128.2(9) . . .
F(7) F(4) C(35) S(11) -119.8(10) . . .
F(7) F(4) C(35) F(5) 119.8(18) . . .
F(7) F(4) C(35) F(6) -1.5(9) . . .
F(7) F(4) C(35) F(8) 113.8(13) . . .
F(7) F(4) C(35) C(36) -78(7) . . .
C(35) F(4) F(7) F(6) 3(2) . . .
C(35) F(4) F(7) C(36) 6.5(10) . . .
F(8) F(5) C(35) S(10) -121.9(11) . . .
F(8) F(5) C(35) S(11) -141.3(11) . . .
F(8) F(5) C(35) F(4) -14.3(18) . . .
F(8) F(5) C(35) F(6) 112.8(14) . . .
F(8) F(5) C(35) F(7) 79.0(16) . . .
F(8) F(5) C(35) C(36) 171(2) . . .
C(35) F(5) F(8) C(36) -4.2(9) . . .
F(8) F(5) C(36) S(10) -88.9(13) . . .
F(8) F(5) C(36) S(11) -112.7(13) . . .
F(8) F(5) C(36) F(6) 75.5(14) . . .
F(8) F(5) C(36) F(7) 35.1(13) . . .
F(8) F(5) C(36) F(9) 149.1(15) . . .
F(8) F(5) C(36) C(35) -8.2(19) . . .
C(36) F(5) F(8) C(35) 4.2(9) . . .
C(35) F(5) C(36) S(10) -80.7(15) . . .
C(35) F(5) C(36) S(11) -104.4(18) . . .
C(35) F(5) C(36) F(6) 84(2) . . .
C(35) F(5) C(36) F(7) 43.4(15) . . .
C(35) F(5) C(36) F(8) 8.2(19) . . .
C(35) F(5) C(36) F(9) 157(2) . . .
C(36) F(5) C(35) S(10) 67.5(17) . . .
C(36) F(5) C(35) S(11) 48.1(16) . . .
C(36) F(5) C(35) F(4) 175(2) . . .
C(36) F(5) C(35) F(6) -57.9(16) . . .
C(36) F(5) C(35) F(7) -91.6(19) . . .
C(36) F(5) C(35) F(8) -171(2) . . .
F(7) F(6) F(9) S(11) 11.0(18) . . .
F(7) F(6) F(9) O(16) 5(2) . . .
F(7) F(6) F(9) C(36) -23.7(18) . . .
F(9) F(6) F(7) F(4) 24(3) . . .
F(9) F(6) F(7) C(35) 26.6(19) . . .
F(9) F(6) F(7) C(36) 20.0(15) . . .
F(7) F(6) C(35) S(10) 112.4(12) . . .
F(7) F(6) C(35) S(11) 125.3(11) . . .
F(7) F(6) C(35) F(4) 2.2(13) . . .
F(7) F(6) C(35) F(5) -135.7(14) . . .
F(7) F(6) C(35) F(8) -112.7(14) . . .
F(7) F(6) C(35) C(36) 167(2) . . .
C(35) F(6) F(7) F(4) -3.0(18) . . .
C(35) F(6) F(7) C(36) -6.6(11) . . .
F(7) F(6) C(36) S(10) 62.9(16) . . .
F(7) F(6) C(36) S(11) 92.2(14) . . .
F(7) F(6) C(36) F(5) -97.3(12) . . .
F(7) F(6) C(36) F(8) -72.6(11) . . .
F(7) F(6) C(36) F(9) 165.6(12) . . .
F(7) F(6) C(36) C(35) -11.1(17) . . .
C(36) F(6) F(7) F(4) 4(2) . . .
C(36) F(6) F(7) C(35) 6.6(11) . . .
F(9) F(6) C(35) S(10) -51.5(9) . . .
F(9) F(6) C(35) S(11) -38.6(7) . . .
F(9) F(6) C(35) F(4) -161.7(12) . . .
F(9) F(6) C(35) F(5) 60.4(10) . . .
F(9) F(6) C(35) F(7) -163.9(13) . . .
F(9) F(6) C(35) F(8) 83.4(10) . . .
F(9) F(6) C(35) C(36) 2.8(17) . . .
C(35) F(6) F(9) S(11) 33.0(7) . . .
C(35) F(6) F(9) O(16) 26.7(13) . . .
C(35) F(6) F(9) C(36) -1.7(9) . . .
F(9) F(6) C(36) S(10) -102.7(16) . . .
F(9) F(6) C(36) S(11) -73.4(12) . . .
F(9) F(6) C(36) F(5) 97.1(11) . . .
F(9) F(6) C(36) F(7) -165.6(12) . . .
F(9) F(6) C(36) F(8) 121.8(10) . . .
F(9) F(6) C(36) C(35) -177(2) . . .
C(36) F(6) F(9) S(11) 34.7(8) . . .
C(36) F(6) F(9) O(16) 28.4(13) . . .
C(35) F(6) C(36) S(10) 74.0(16) . . .
C(35) F(6) C(36) S(11) 103.3(18) . . .
C(35) F(6) C(36) F(5) -86.2(19) . . .
C(35) F(6) C(36) F(7) 11.1(17) . . .
C(35) F(6) C(36) F(8) -61.5(15) . . .
C(35) F(6) C(36) F(9) 177(2) . . .
C(36) F(6) C(35) S(10) -54.3(16) . . .
C(36) F(6) C(35) S(11) -41.4(15) . . .
C(36) F(6) C(35) F(4) -165(2) . . .
C(36) F(6) C(35) F(5) 57.6(15) . . .
C(36) F(6) C(35) F(7) -167(2) . . .
C(36) F(6) C(35) F(8) 80.6(16) . . .
F(4) F(7) C(35) S(10) 80.8(10) . . .
F(4) F(7) C(35) S(11) 105.8(11) . . .
F(4) F(7) C(35) F(5) -125.0(15) . . .
F(4) F(7) C(35) F(6) 177.9(13) . . .
F(4) F(7) C(35) F(8) -98.3(12) . . .
F(4) F(7) C(35) C(36) 165(2) . . .
F(4) F(7) C(36) S(10) 46.2(9) . . .
F(4) F(7) C(36) S(11) 66.7(10) . . .
F(4) F(7) C(36) F(5) -79.3(10) . . .
F(4) F(7) C(36) F(6) -177.7(13) . . .
F(4) F(7) C(36) F(8) -65.4(8) . . .
F(4) F(7) C(36) F(9) 168.2(12) . . .
F(4) F(7) C(36) C(35) -12.6(19) . . .
F(6) F(7) C(35) S(10) -97.0(12) . . .
F(6) F(7) C(35) S(11) -72.1(12) . . .
F(6) F(7) C(35) F(4) -177.9(13) . . .
F(6) F(7) C(35) F(5) 57.1(15) . . .
F(6) F(7) C(35) F(8) 83.8(12) . . .
F(6) F(7) C(35) C(36) -12(2) . . .
F(6) F(7) C(36) S(10) -136.0(12) . . .
F(6) F(7) C(36) S(11) -115.6(13) . . .
F(6) F(7) C(36) F(5) 98.4(13) . . .
F(6) F(7) C(36) F(8) 112.3(12) . . .
F(6) F(7) C(36) F(9) -14.1(12) . . .
F(6) F(7) C(36) C(35) 165(2) . . .
C(35) F(7) C(36) S(10) 58.8(18) . . .
C(35) F(7) C(36) S(11) 79.3(19) . . .
C(35) F(7) C(36) F(5) -66.7(19) . . .
C(35) F(7) C(36) F(6) -165(2) . . .
C(35) F(7) C(36) F(8) -52.8(18) . . .
C(35) F(7) C(36) F(9) -179.2(17) . . .
C(36) F(7) C(35) S(10) -85(2) . . .
C(36) F(7) C(35) S(11) -59.6(18) . . .
C(36) F(7) C(35) F(4) -165(2) . . .
C(36) F(7) C(35) F(5) 69.6(17) . . .
C(36) F(7) C(35) F(6) 12(2) . . .
C(36) F(7) C(35) F(8) 96(2) . . .
F(5) F(8) C(35) S(10) 65.9(12) . . .
F(5) F(8) C(35) S(11) 43.2(12) . . .
F(5) F(8) C(35) F(4) 168.5(14) . . .
F(5) F(8) C(35) F(6) -72.1(14) . . .
F(5) F(8) C(35) F(7) -114.8(14) . . .
F(5) F(8) C(35) C(36) -8.5(19) . . .
F(5) F(8) C(36) S(10) 100.7(13) . . .
F(5) F(8) C(36) S(11) 81.6(14) . . .
F(5) F(8) C(36) F(6) -112.4(13) . . .
F(5) F(8) C(36) F(7) -147.7(13) . . .
F(5) F(8) C(36) F(9) -37.2(17) . . .
F(5) F(8) C(36) C(35) 171(2) . . .
C(35) F(8) C(36) S(10) -70.1(15) . . .
C(35) F(8) C(36) S(11) -89.2(17) . . .
C(35) F(8) C(36) F(5) -171(2) . . .
C(35) F(8) C(36) F(6) 76.7(17) . . .
C(35) F(8) C(36) F(7) 41.4(15) . . .
C(35) F(8) C(36) F(9) 152(2) . . .
C(36) F(8) C(35) S(10) 74.4(17) . . .
C(36) F(8) C(35) S(11) 51.7(15) . . .
C(36) F(8) C(35) F(4) 177(2) . . .
C(36) F(8) C(35) F(5) 8.5(19) . . .
C(36) F(8) C(35) F(6) -63.6(15) . . .
C(36) F(8) C(35) F(7) -106.4(19) . . .
S(11) F(9) O(16) S(10) -7.8(2) . . .
S(11) F(9) O(16) O(19) -28.4(6) . . .
S(11) F(9) C(36) S(10) -3.6(2) . . .
S(11) F(9) C(36) F(5) 118.3(11) . . .
S(11) F(9) C(36) F(6) -132.8(9) . . .
S(11) F(9) C(36) F(7) -123.7(10) . . .
S(11) F(9) C(36) F(8) 133.3(14) . . .
S(11) F(9) C(36) C(35) -125(5) . . .
F(6) F(9) O(16) S(10) 2.1(13) . . .
F(6) F(9) O(16) S(11) 9.8(14) . . .
F(6) F(9) O(16) O(19) -18.6(18) . . .
F(6) F(9) C(36) S(10) 129.2(10) . . .
F(6) F(9) C(36) S(11) 132.8(9) . . .
F(6) F(9) C(36) F(5) -109.0(14) . . .
F(6) F(9) C(36) F(7) 9.0(8) . . .
F(6) F(9) C(36) F(8) -93.9(15) . . .
F(6) F(9) C(36) C(35) 8(4) . . .
O(16) F(9) C(36) S(10) -29.5(8) . . .
O(16) F(9) C(36) S(11) -25.9(6) . . .
O(16) F(9) C(36) F(5) 92.3(11) . . .
O(16) F(9) C(36) F(6) -158.7(10) . . .
O(16) F(9) C(36) F(7) -149.7(10) . . .
O(16) F(9) C(36) F(8) 107.4(13) . . .
O(16) F(9) C(36) C(35) -151(5) . . .
C(36) F(9) O(16) S(10) 24.2(7) . . .
C(36) F(9) O(16) S(11) 32.0(8) . . .
C(36) F(9) O(16) O(19) 3.5(12) . . .
S(10) O(16) O(19) S(11) 8.0(4) . . .
S(10) O(16) O(19) O(17) -24.1(10) . . .
S(11) O(16) O(19) S(10) -8.0(4) . . .
S(11) O(16) O(19) O(17) -32.1(13) . . .
F(9) O(16) O(19) S(10) 31.7(11) . . .
F(9) O(16) O(19) S(11) 39.8(9) . . .
F(9) O(16) O(19) O(17) 7.7(18) . . .
S(10) O(17) O(19) S(11) 4.8(5) . . .
S(10) O(17) O(19) O(16) 29.5(13) . . .
S(10) O(17) O(20) S(11) -5.3(3) . . .
S(11) O(17) O(19) S(10) -4.8(5) . . .
S(11) O(17) O(19) O(16) 24.6(9) . . .
S(11) O(17) O(20) S(10) 5.3(3) . . .
O(19) O(17) O(20) S(10) 7(2) . . .
O(19) O(17) O(20) S(11) 2(2) . . .
O(20) O(17) O(19) S(10) -7(2) . . .
O(20) O(17) O(19) S(11) -2(2) . . .
O(20) O(17) O(19) O(16) 22(3) . . .
Ni(1) N(1) C(1) C(2) -56.9(4) . . .
Ni(1) N(1) C(5) C(4) 41.1(3) . 2_666 2_666
C(1) N(1) C(5) C(4) 171.4(3) . 2_666 2_666
C(5) N(1) C(1) C(2) 178.7(3) 2_666 . .
Ni(1) N(2) C(3) C(2) 57.0(3) . . .
Ni(1) N(2) C(4) C(5) -41.9(3) . . .
C(3) N(2) C(4) C(5) -171.8(2) . . .
C(4) N(2) C(3) C(2) 179.9(2) . . .
Ni(2) N(3) C(9) C(10) -57.5(3) . . .
Ni(2) N(3) C(13) C(12) 43.2(2) . 2_556 2_556
C(9) N(3) C(13) C(12) 173.0(2) . 2_556 2_556
C(13) N(3) C(9) C(10) 178.4(2) 2_556 . .
Ni(2) N(4) C(11) C(10) 55.0(4) . . .
Ni(2) N(4) C(12) C(13) -42.1(3) . . .
C(11) N(4) C(12) C(13) -174.6(3) . . .
C(12) N(4) C(11) C(10) -179.0(3) . . .
Ni(3) N(5) C(17) C(18) -60.3(3) . . .
Ni(3) N(5) C(26) C(25) 41.4(3) . . .
C(17) N(5) C(26) C(25) 171.5(2) . . .
C(26) N(5) C(17) C(18) 175.1(2) . . .
Ni(3) N(6) C(19) C(18) 54.0(3) . . .
Ni(3) N(6) C(20) C(21) -41.1(2) . . .
C(19) N(6) C(20) C(21) -173.2(2) . . .
C(20) N(6) C(19) C(18) 179.8(2) . . .
Ni(3) N(7) C(21) C(20) -41.6(3) . . .
Ni(3) N(7) C(22) C(23) 55.4(3) . . .
C(21) N(7) C(22) C(23) -179.6(3) . . .
C(22) N(7) C(21) C(20) -172.9(2) . . .
Ni(3) N(8) C(24) C(23) -56.8(3) . . .
Ni(3) N(8) C(25) C(26) 42.7(3) . . .
C(24) N(8) C(25) C(26) 173.9(2) . . .
C(25) N(8) C(24) C(23) 177.7(3) . . .
N(1) C(1) C(2) C(3) 67.7(5) . . .
C(1) C(2) C(3) N(2) -67.4(5) . . .
N(2) C(4) C(5) N(1) 55.8(3) . . 2_666
S(1) C(6) C(7) S(2) 174.42(18) . . .
N(3) C(9) C(10) C(11) 70.4(3) . . .
C(9) C(10) C(11) N(4) -68.2(4) . . .
N(4) C(12) C(13) N(3) 56.8(3) . . 2_556
S(3) C(14) C(15) S(4) -171.7(2) . . .
N(5) C(17) C(18) C(19) 70.9(4) . . .
C(17) C(18) C(19) N(6) -67.2(4) . . .
N(6) C(20) C(21) N(7) 54.9(3) . . .
N(7) C(22) C(23) C(24) -68.7(5) . . .
C(22) C(23) C(24) N(8) 69.5(4) . . .
N(8) C(25) C(26) N(5) -55.6(3) . . .
S(5) C(27) C(28) S(6) 166.3(2) . . .
S(7) C(30) C(31) S(8) -167.3(2) . . .
S(10) C(35) C(36) S(11) 4.7(5) . . .
S(10) C(35) C(36) F(5) -112.9(7) . . .
S(10) C(35) C(36) F(6) 134.6(8) . . .
S(10) C(35) C(36) F(7) 125.6(12) . . .
S(10) C(35) C(36) F(8) -116.7(6) . . .
S(10) C(35) C(36) F(9) 127(5) . . .
S(11) C(35) C(36) S(10) -4.7(5) . . .
S(11) C(35) C(36) F(5) -117.6(10) . . .
S(11) C(35) C(36) F(6) 129.9(11) . . .
S(11) C(35) C(36) F(7) 121.0(12) . . .
S(11) C(35) C(36) F(8) -121.4(8) . . .
S(11) C(35) C(36) F(9) 123(5) . . .
F(4) C(35) C(36) S(10) -52(7) . . .
F(4) C(35) C(36) S(11) -47(8) . . .
F(4) C(35) C(36) F(5) -164(7) . . .
F(4) C(35) C(36) F(6) 83(8) . . .
F(4) C(35) C(36) F(7) 74(7) . . .
F(4) C(35) C(36) F(8) -168(8) . . .
F(4) C(35) C(36) F(9) 76(11) . . .
F(5) C(35) C(36) S(10) 112.9(7) . . .
F(5) C(35) C(36) S(11) 117.6(10) . . .
F(5) C(35) C(36) F(6) -112.5(12) . . .
F(5) C(35) C(36) F(7) -121.5(13) . . .
F(5) C(35) C(36) F(8) -3.8(9) . . .
F(5) C(35) C(36) F(9) -120(5) . . .
F(6) C(35) C(36) S(10) -134.6(8) . . .
F(6) C(35) C(36) S(11) -129.9(11) . . .
F(6) C(35) C(36) F(5) 112.5(12) . . .
F(6) C(35) C(36) F(7) -9.0(14) . . .
F(6) C(35) C(36) F(8) 108.7(10) . . .
F(6) C(35) C(36) F(9) -7(4) . . .
F(7) C(35) C(36) S(10) -125.6(12) . . .
F(7) C(35) C(36) S(11) -121.0(12) . . .
F(7) C(35) C(36) F(5) 121.5(13) . . .
F(7) C(35) C(36) F(6) 9.0(14) . . .
F(7) C(35) C(36) F(8) 117.7(16) . . .
F(7) C(35) C(36) F(9) 2(3) . . .
F(8) C(35) C(36) S(10) 116.7(6) . . .
F(8) C(35) C(36) S(11) 121.4(8) . . .
F(8) C(35) C(36) F(5) 3.8(9) . . .
F(8) C(35) C(36) F(6) -108.7(10) . . .
F(8) C(35) C(36) F(7) -117.7(16) . . .
F(8) C(35) C(36) F(9) -116(4) . . .
